data_7046244
loop_
_publ_author_name
'Maria, Leonor'
'Santos, Isabel C.'
'Santos, Isabel'

_publ_section_title
;
 Uranium(iii) complexes supported by hydrobis(mercaptoimidazolyl)borates:
 synthesis and oxidation chemistry.
;
_journal_issue 31
_journal_name_full 'Dalton transactions (Cambridge, England : 2003)'
_journal_page_first 10601
_journal_page_last 10612
_journal_paper_doi 10.1039/c8dt01149d
_journal_volume 47
_journal_year 2018
_chemical_formula_sum 'C139 H151 B8 N24 O S12 U2'
_chemical_formula_weight 3121.09
_space_group_crystal_system triclinic
_space_group_IT_number 2
_space_group_name_Hall '-P 1'
_space_group_name_H-M_alt 'P -1'
_symmetry_space_group_name_Hall '-P 1'
_symmetry_space_group_name_H-M 'P -1'
_atom_sites_solution_hydrogens mixed
_audit_creation_method SHELXL-2014/7
_audit_update_record
;
2018-04-10 deposited with the CCDC.
2018-05-03 downloaded from the CCDC.
;
_cell_angle_alpha 106.936(2)
_cell_angle_beta 111.251(3)
_cell_angle_gamma 97.625(2)
_cell_formula_units_Z 2
_cell_length_a 17.9457(7)
_cell_length_b 20.3574(7)
_cell_length_c 23.3731(8)
_cell_measurement_reflns_used 3904
_cell_measurement_temperature 150(2)
_cell_measurement_theta_max 22.93
_cell_measurement_theta_min 2.54
_cell_volume 7336.2(5)
_computing_cell_refinement 'Bruker SAINT'
_computing_data_collection 'Bruker APEX2'
_computing_data_reduction 'Bruker SAINT'
_computing_molecular_graphics 'Mercury (Macrae et al, 2008)'
_computing_publication_material 'WinGX (Farrugia, 2012)'
_computing_structure_refinement 'SHELXL-2014/7 (Sheldrick, 2014)'
_computing_structure_solution 'SIR97 (Altomare et al, 1999)'
_diffrn_ambient_temperature 150(2)
_diffrn_measured_fraction_theta_full 0.997
_diffrn_measured_fraction_theta_max 0.994
_diffrn_measurement_device_type 'Bruker APEX-II CCD'
_diffrn_radiation_type MoK\a
_diffrn_radiation_wavelength 0.71073
_diffrn_reflns_av_R_equivalents 0.1129
_diffrn_reflns_av_unetI/netI 0.2090
_diffrn_reflns_Laue_measured_fraction_full 0.997
_diffrn_reflns_Laue_measured_fraction_max 0.994
_diffrn_reflns_limit_h_max 21
_diffrn_reflns_limit_h_min -21
_diffrn_reflns_limit_k_max 24
_diffrn_reflns_limit_k_min -24
_diffrn_reflns_limit_l_max 28
_diffrn_reflns_limit_l_min -27
_diffrn_reflns_number 65595
_diffrn_reflns_point_group_measured_fraction_full 0.997
_diffrn_reflns_point_group_measured_fraction_max 0.994
_diffrn_reflns_theta_full 25.242
_diffrn_reflns_theta_max 25.680
_diffrn_reflns_theta_min 2.938
_diffrn_source 'fine-focus sealed tube'
_exptl_absorpt_coefficient_mu 2.433
_exptl_absorpt_correction_T_max 0.953
_exptl_absorpt_correction_T_min 0.712
_exptl_absorpt_correction_type multi-scan
_exptl_absorpt_process_details '(SADABS; Sheldrick, 2004)'
_exptl_crystal_colour orange
_exptl_crystal_density_diffrn 1.413
_exptl_crystal_description plate
_exptl_crystal_F_000 3154
_exptl_crystal_size_max 0.150
_exptl_crystal_size_mid 0.060
_exptl_crystal_size_min 0.020
_platon_squeeze_details
;
;
_refine_diff_density_max 1.778
_refine_diff_density_min -1.670
_refine_diff_density_rms 0.174
_refine_ls_extinction_method none
_refine_ls_goodness_of_fit_ref 0.909
_refine_ls_hydrogen_treatment mixed
_refine_ls_matrix_type full
_refine_ls_number_parameters 1712
_refine_ls_number_reflns 27673
_refine_ls_number_restraints 12
_refine_ls_restrained_S_all 0.923
_refine_ls_R_factor_all 0.1468
_refine_ls_R_factor_gt 0.0690
_refine_ls_shift/su_max 0.005
_refine_ls_shift/su_mean 0.001
_refine_ls_structure_factor_coef Fsqd
_refine_ls_weighting_details 'w=1/[\s^2^(Fo^2^)+(0.0491P)^2^] where P=(Fo^2^+2Fc^2^)/3'
_refine_ls_weighting_scheme calc
_refine_ls_wR_factor_gt 0.1332
_refine_ls_wR_factor_ref 0.1558
_reflns_Friedel_coverage 0.000
_reflns_number_gt 14225
_reflns_number_total 27673
_reflns_threshold_expression 'I > 2\s(I)'
_cod_data_source_file c8dt01149d2.cif
_cod_data_source_block comp6BPh4_free
_cod_depositor_comments 'Adding full bibliography for 7046238--7046244.cif.'
_cod_database_code 7046244
_shelx_shelxl_version_number 2014/7
_shelx_space_group_comment
;
The symmetry employed for this shelxl refinement is uniquely defined
by the following loop, which should always be used as a source of
symmetry information in preference to the above space-group names.
They are only intended as comments.
;
_shelx_estimated_absorpt_t_min 0.712

loop_
_space_group_symop_operation_xyz
'x, y, z'
'-x, -y, -z'

loop_
_atom_site_label
_atom_site_type_symbol
_atom_site_fract_x
_atom_site_fract_y
_atom_site_fract_z
_atom_site_U_iso_or_equiv
_atom_site_adp_type
_atom_site_occupancy
_atom_site_site_symmetry_order
_atom_site_calc_flag
_atom_site_refinement_flags_posn
_atom_site_refinement_flags_adp
U1 U 0.33725(2) 0.32365(2) 0.27650(2) 0.01825(11) Uani 1 1 d . .
U2 U 0.29166(2) 0.82258(2) 0.29404(2) 0.02434(12) Uani 1 1 d . .
S1 S 0.38049(16) 0.41629(13) 0.40519(11) 0.0257(6) Uani 1 1 d . .
S2 S 0.36336(16) 0.21905(13) 0.33263(12) 0.0262(6) Uani 1 1 d . .
S3 S 0.20675(16) 0.20921(13) 0.17125(11) 0.0262(6) Uani 1 1 d . .
S4 S 0.21370(16) 0.39735(13) 0.26032(12) 0.0246(6) Uani 1 1 d . .
S5 S 0.43213(16) 0.26349(13) 0.21437(11) 0.0253(6) Uani 1 1 d . .
S6 S 0.41996(16) 0.45375(12) 0.28221(11) 0.0231(6) Uani 1 1 d . .
S7 S 0.33885(17) 0.88884(13) 0.21863(12) 0.0286(6) Uani 1 1 d . .
S8 S 0.21128(16) 0.70507(13) 0.17603(12) 0.0301(7) Uani 1 1 d . .
S9 S 0.34386(18) 0.71569(14) 0.34031(12) 0.0328(7) Uani 1 1 d . .
S10 S 0.44791(17) 0.91201(14) 0.38257(12) 0.0336(7) Uani 1 1 d . .
S11 S 0.26684(17) 0.95846(14) 0.33174(12) 0.0325(7) Uani 1 1 d . .
S12 S 0.15631(16) 0.78231(14) 0.31949(12) 0.0300(7) Uani 1 1 d . .
N1 N 0.5275(5) 0.2617(4) 0.3622(3) 0.024(2) Uani 1 1 d . .
N2 N 0.4770(5) 0.1467(4) 0.3224(3) 0.0209(19) Uani 1 1 d . .
N3 N 0.5162(5) 0.3616(4) 0.4477(3) 0.025(2) Uani 1 1 d . .
N4 N 0.4597(5) 0.3922(4) 0.5169(3) 0.028(2) Uani 1 1 d . .
N5 N 0.1581(5) 0.1757(4) 0.2603(3) 0.026(2) Uani 1 1 d . .
N6 N 0.1488(5) 0.0839(4) 0.1795(4) 0.030(2) Uani 1 1 d . .
N7 N 0.1091(5) 0.2856(4) 0.2622(4) 0.026(2) Uani 1 1 d . .
N8 N 0.0469(5) 0.3467(5) 0.2072(4) 0.031(2) Uani 1 1 d . .
N9 N 0.3115(5) 0.2571(4) 0.0983(3) 0.021(2) Uani 1 1 d . .
N10 N 0.3410(5) 0.1564(4) 0.0955(4) 0.034(2) Uani 1 1 d . .
N11 N 0.3946(5) 0.3858(4) 0.1523(3) 0.0179(18) Uani 1 1 d . .
N12 N 0.5109(5) 0.4673(4) 0.2144(3) 0.0212(19) Uani 1 1 d . .
N13 N 0.3932(5) 0.7725(4) 0.1692(4) 0.0233(19) Uani 1 1 d . .
N14 N 0.3514(5) 0.8294(4) 0.1042(4) 0.029(2) Uani 1 1 d . .
N15 N 0.3580(5) 0.6685(4) 0.2009(4) 0.025(2) Uani 1 1 d . .
N16 N 0.2511(5) 0.5801(4) 0.1692(4) 0.028(2) Uani 1 1 d . .
N17 N 0.3004(5) 0.7691(5) 0.4421(4) 0.034(2) Uani 1 1 d . .
N18 N 0.2548(5) 0.6543(4) 0.3932(4) 0.033(2) Uani 1 1 d . .
N19 N 0.4351(5) 0.8565(4) 0.4745(4) 0.029(2) Uani 1 1 d . .
N20 N 0.5596(5) 0.8771(4) 0.4756(4) 0.036(2) Uani 1 1 d . .
N21 N 0.0980(5) 0.8992(4) 0.2482(3) 0.0235(19) Uani 1 1 d . .
N22 N 0.1285(5) 0.9888(4) 0.3396(4) 0.028(2) Uani 1 1 d . .
N23 N 0.0507(5) 0.7697(4) 0.1951(3) 0.023(2) Uani 1 1 d . .
N24 N 0.0039(5) 0.6924(4) 0.2310(4) 0.026(2) Uani 1 1 d . .
C1 C 0.5907(6) 0.2306(5) 0.3604(4) 0.023(2) Uani 1 1 d . .
H1 H 0.6466 0.2555 0.3743 0.028 Uiso 1 1 calc R U
C2 C 0.5602(6) 0.1592(5) 0.3357(4) 0.029(3) Uani 1 1 d . .
H2 H 0.5899 0.1246 0.3288 0.034 Uiso 1 1 calc R U
C3 C 0.4575(6) 0.2098(5) 0.3380(4) 0.021(2) Uani 1 1 d . .
C4 C 0.5579(7) 0.3471(5) 0.5023(5) 0.033(3) Uani 1 1 d . .
H4 H 0.6033 0.3265 0.5088 0.039 Uiso 1 1 calc R U
C5 C 0.5239(7) 0.3669(6) 0.5460(5) 0.039(3) Uani 1 1 d . .
H5 H 0.5416 0.3637 0.5884 0.047 Uiso 1 1 calc R U
C6 C 0.4544(6) 0.3881(5) 0.4575(4) 0.023(2) Uani 1 1 d . .
C7 C 0.6186(6) 0.3911(5) 0.3971(5) 0.027(3) Uani 1 1 d . .
C8 C 0.6758(7) 0.4416(6) 0.4581(5) 0.045(3) Uani 1 1 d . .
H8 H 0.6643 0.4468 0.4956 0.054 Uiso 1 1 calc R U
C9 C 0.7490(9) 0.4845(7) 0.4664(6) 0.065(4) Uani 1 1 d . .
H9 H 0.7858 0.5184 0.5089 0.077 Uiso 1 1 calc R U
C10 C 0.7680(8) 0.4783(7) 0.4141(6) 0.058(4) Uani 1 1 d . .
H10 H 0.8174 0.5080 0.4194 0.070 Uiso 1 1 calc R U
C11 C 0.7133(8) 0.4272(7) 0.3524(6) 0.050(3) Uani 1 1 d . .
H11 H 0.7266 0.4210 0.3157 0.060 Uiso 1 1 calc R U
C12 C 0.6387(7) 0.3850(6) 0.3441(5) 0.037(3) Uani 1 1 d . .
H12 H 0.6015 0.3516 0.3015 0.044 Uiso 1 1 calc R U
C13 C 0.1714(6) 0.1555(5) 0.2057(4) 0.022(2) Uani 1 1 d . .
C14 C 0.1192(7) 0.0591(6) 0.2181(5) 0.035(3) Uani 1 1 d . .
H14 H 0.0985 0.0105 0.2107 0.042 Uiso 1 1 calc R U
C15 C 0.1248(6) 0.1151(5) 0.2676(5) 0.023(2) Uani 1 1 d . .
H15 H 0.1087 0.1137 0.3018 0.028 Uiso 1 1 calc R U
C16 C 0.0240(7) 0.2570(6) 0.2369(5) 0.038(3) Uani 1 1 d . .
H16 H -0.0027 0.2171 0.2422 0.045 Uiso 1 1 calc R U
C17 C -0.0138(6) 0.2955(6) 0.2037(5) 0.037(3) Uani 1 1 d . .
H17 H -0.0719 0.2886 0.1817 0.045 Uiso 1 1 calc R U
C18 C 0.1215(6) 0.3417(5) 0.2439(4) 0.027(3) Uani 1 1 d . .
C19 C 0.1761(6) 0.2663(5) 0.3737(4) 0.024(2) Uani 1 1 d . .
C20 C 0.1340(7) 0.3096(6) 0.4002(5) 0.041(3) Uani 1 1 d . .
H20 H 0.1019 0.3327 0.3745 0.049 Uiso 1 1 calc R U
C21 C 0.1363(8) 0.3209(6) 0.4633(5) 0.047(3) Uani 1 1 d . .
H21 H 0.1056 0.3500 0.4794 0.056 Uiso 1 1 calc R U
C22 C 0.1848(8) 0.2882(6) 0.5014(5) 0.051(4) Uani 1 1 d . .
H22 H 0.1896 0.2961 0.5448 0.061 Uiso 1 1 calc R U
C23 C 0.2256(8) 0.2445(6) 0.4758(5) 0.042(3) Uani 1 1 d . .
H23 H 0.2560 0.2200 0.5010 0.050 Uiso 1 1 calc R U
C24 C 0.2239(7) 0.2350(5) 0.4146(5) 0.032(3) Uani 1 1 d . .
H24 H 0.2559 0.2065 0.3997 0.039 Uiso 1 1 calc R U
C25 C 0.2600(7) 0.2051(5) 0.0360(5) 0.033(3) Uani 1 1 d . .
H25 H 0.2183 0.2124 0.0011 0.039 Uiso 1 1 calc R U
C26 C 0.2794(7) 0.1434(6) 0.0338(5) 0.038(3) Uani 1 1 d . .
H26 H 0.2557 0.0994 -0.0028 0.046 Uiso 1 1 calc R U
C27 C 0.3591(7) 0.2241(5) 0.1326(4) 0.030(3) Uani 1 1 d . .
C28 C 0.4377(6) 0.3887(5) 0.1151(4) 0.025(2) Uani 1 1 d . .
H28 H 0.4196 0.3593 0.0702 0.030 Uiso 1 1 calc R U
C29 C 0.5108(7) 0.4406(6) 0.1526(5) 0.034(3) Uani 1 1 d . .
H29 H 0.5524 0.4552 0.1393 0.040 Uiso 1 1 calc R U
C30 C 0.4406(6) 0.4354(5) 0.2143(4) 0.019(2) Uani 1 1 d . .
C31 C 0.2334(6) 0.3530(5) 0.0787(4) 0.023(2) Uani 1 1 d . .
C32 C 0.1522(7) 0.3270(5) 0.0698(4) 0.033(3) Uani 1 1 d . .
H32 H 0.1428 0.2970 0.0923 0.040 Uiso 1 1 calc R U
C33 C 0.0845(6) 0.3435(5) 0.0293(4) 0.031(3) Uani 1 1 d . .
H33 H 0.0299 0.3240 0.0234 0.037 Uiso 1 1 calc R U
C34 C 0.0983(7) 0.3885(5) -0.0022(4) 0.032(3) Uani 1 1 d . .
H34 H 0.0527 0.4008 -0.0293 0.038 Uiso 1 1 calc R U
C35 C 0.1765(7) 0.4158(6) 0.0051(5) 0.036(3) Uani 1 1 d . .
H35 H 0.1854 0.4469 -0.0166 0.043 Uiso 1 1 calc R U
C36 C 0.2428(6) 0.3974(5) 0.0450(4) 0.028(3) Uani 1 1 d . .
H36 H 0.2968 0.4159 0.0492 0.034 Uiso 1 1 calc R U
C37 C 0.4001(6) 0.7395(6) 0.1120(5) 0.035(3) Uani 1 1 d . .
H37 H 0.4193 0.6981 0.1027 0.043 Uiso 1 1 calc R U
C38 C 0.3754(7) 0.7747(5) 0.0712(5) 0.034(3) Uani 1 1 d . .
H38 H 0.3748 0.7642 0.0286 0.041 Uiso 1 1 calc R U
C39 C 0.3621(6) 0.8283(5) 0.1637(4) 0.026(2) Uani 1 1 d . .
C40 C 0.3851(7) 0.6060(6) 0.1983(5) 0.042(3) Uani 1 1 d . .
H40 H 0.4402 0.6020 0.2088 0.051 Uiso 1 1 calc R U
C41 C 0.3188(7) 0.5550(5) 0.1787(5) 0.040(3) Uani 1 1 d . .
H41 H 0.3182 0.5065 0.1720 0.048 Uiso 1 1 calc R U
C42 C 0.2772(6) 0.6501(5) 0.1829(4) 0.025(2) Uani 1 1 d . .
C43 C 0.2563(6) 0.7434(6) 0.4729(5) 0.032(3) Uani 1 1 d . .
H43 H 0.2480 0.7717 0.5092 0.038 Uiso 1 1 calc R U
C44 C 0.5702(7) 0.7836(6) 0.2512(5) 0.045(3) Uani 1 1 d . .
H44 H 0.5542 0.8008 0.2161 0.054 Uiso 1 1 calc R U
C45 C 0.6533(8) 0.7912(6) 0.2859(6) 0.057(4) Uani 1 1 d . .
H45 H 0.6940 0.8151 0.2765 0.068 Uiso 1 1 calc R U
C46 C 0.6758(8) 0.7629(6) 0.3352(6) 0.054(4) Uani 1 1 d . .
H46 H 0.7325 0.7655 0.3585 0.065 Uiso 1 1 calc R U
C47 C 0.6189(8) 0.7324(6) 0.3500(6) 0.054(4) Uani 1 1 d . .
H47 H 0.6351 0.7141 0.3843 0.065 Uiso 1 1 calc R U
C42A C 0.5102(6) 0.7526(5) 0.2647(4) 0.028(3) Uani 1 1 d . .
C44A C 0.2277(7) 0.6728(6) 0.4434(5) 0.047(3) Uani 1 1 d . .
H44A H 0.1955 0.6416 0.4542 0.057 Uiso 1 1 calc R U
C45A C 0.2973(7) 0.7135(5) 0.3923(5) 0.032(3) Uani 1 1 d . .
C46A C 0.4863(7) 0.8353(5) 0.5220(5) 0.032(2) Uani 1 1 d . U
H46A H 0.4707 0.8164 0.5499 0.038 Uiso 1 1 calc R U
C47A C 0.5625(7) 0.8460(6) 0.5222(5) 0.041(3) Uani 1 1 d . .
H47A H 0.6092 0.8346 0.5490 0.049 Uiso 1 1 calc R U
C48A C 0.5390(6) 0.7274(5) 0.3165(5) 0.037(3) Uani 1 1 d . .
H48A H 0.4996 0.7057 0.3283 0.044 Uiso 1 1 calc R U
C48 C 0.4781(7) 0.8812(5) 0.4474(5) 0.034(3) Uani 1 1 d . .
C49 C 0.3248(7) 0.9038(5) 0.5109(5) 0.031(3) Uani 1 1 d . .
C50 C 0.2450(8) 0.9156(6) 0.4967(6) 0.049(3) Uani 1 1 d . .
H50 H 0.2022 0.8912 0.4534 0.059 Uiso 1 1 calc R U
C51 C 0.2273(9) 0.9609(7) 0.5432(7) 0.069(4) Uani 1 1 d . .
H51 H 0.1732 0.9674 0.5328 0.083 Uiso 1 1 calc R U
C52 C 0.2921(10) 0.9979(7) 0.6075(6) 0.066(4) Uani 1 1 d . .
H52 H 0.2808 1.0289 0.6406 0.079 Uiso 1 1 calc R U
C53 C 0.3686(9) 0.9898(6) 0.6222(5) 0.052(4) Uani 1 1 d . .
H53 H 0.4120 1.0154 0.6650 0.062 Uiso 1 1 calc R U
C54 C 0.3832(8) 0.9437(5) 0.5742(5) 0.041(3) Uani 1 1 d . .
H54 H 0.4381 0.9389 0.5854 0.049 Uiso 1 1 calc R U
C55 C 0.0260(6) 0.9119(5) 0.2503(4) 0.029(3) Uani 1 1 d . .
H55 H -0.0282 0.8856 0.2175 0.034 Uiso 1 1 calc R U
C56 C 0.0434(7) 0.9669(5) 0.3057(5) 0.033(3) Uani 1 1 d . .
H56 H 0.0046 0.9869 0.3190 0.039 Uiso 1 1 calc R U
C57 C 0.1625(7) 0.9484(5) 0.3051(5) 0.031(3) Uani 1 1 d . .
C58 C 0.1744(7) 1.0462(5) 0.4030(5) 0.043(3) Uani 1 1 d . .
H58A H 0.1985 1.0265 0.4370 0.064 Uiso 1 1 calc R U
H58B H 0.1369 1.0732 0.4140 0.064 Uiso 1 1 calc R U
H58C H 0.2189 1.0779 0.4012 0.064 Uiso 1 1 calc R U
C59 C -0.0291(6) 0.7270(5) 0.1473(5) 0.033(3) Uani 1 1 d . .
H59 H -0.0586 0.7317 0.1064 0.039 Uiso 1 1 calc R U
C60 C -0.0564(7) 0.6787(5) 0.1689(5) 0.037(3) Uani 1 1 d . .
H60 H -0.1073 0.6423 0.1460 0.045 Uiso 1 1 calc R U
C61 C 0.0694(6) 0.7464(5) 0.2455(5) 0.025(2) Uani 1 1 d . .
C62 C 0.0010(7) 0.6518(6) 0.2741(5) 0.046(3) Uani 1 1 d . .
H62A H 0.0168 0.6077 0.2597 0.068 Uiso 1 1 calc R U
H62B H -0.0554 0.6402 0.2711 0.068 Uiso 1 1 calc R U
H62C H 0.0397 0.6808 0.3199 0.068 Uiso 1 1 calc R U
C63 C 0.0744(6) 0.8405(5) 0.1234(4) 0.026(2) Uani 1 1 d . U
C64 C 0.1140(7) 0.8172(6) 0.0840(5) 0.037(3) Uani 1 1 d . .
H64 H 0.1619 0.8016 0.1017 0.045 Uiso 1 1 calc R U
C65 C 0.0881(7) 0.8153(6) 0.0200(5) 0.039(3) Uani 1 1 d . .
H65 H 0.1178 0.7983 -0.0049 0.046 Uiso 1 1 calc R U
C66 C 0.0200(6) 0.8376(5) -0.0074(5) 0.032(3) Uani 1 1 d . .
H66 H 0.0020 0.8361 -0.0515 0.038 Uiso 1 1 calc R U
C67 C -0.0218(7) 0.8623(6) 0.0294(5) 0.040(3) Uani 1 1 d . .
H67 H -0.0689 0.8788 0.0113 0.048 Uiso 1 1 calc R U
C68 C 0.0048(6) 0.8631(5) 0.0933(4) 0.029(3) Uani 1 1 d . .
H68 H -0.0254 0.8798 0.1179 0.035 Uiso 1 1 calc R U
C69 C 0.3225(7) 0.8852(5) 0.0789(5) 0.036(3) Uani 1 1 d . .
H69A H 0.2920 0.9082 0.1025 0.053 Uiso 1 1 calc R U
H69B H 0.2860 0.8631 0.0316 0.053 Uiso 1 1 calc R U
H69C H 0.3705 0.9210 0.0860 0.053 Uiso 1 1 calc R U
C70 C 0.1683(7) 0.5403(6) 0.1481(5) 0.050(4) Uani 1 1 d . .
H70A H 0.1346 0.5365 0.1030 0.075 Uiso 1 1 calc R U
H70B H 0.1451 0.5644 0.1777 0.075 Uiso 1 1 calc R U
H70C H 0.1684 0.4925 0.1491 0.075 Uiso 1 1 calc R U
C71 C 0.3755(7) 0.1027(5) 0.1173(5) 0.047(3) Uani 1 1 d . .
H71A H 0.4305 0.1063 0.1174 0.070 Uiso 1 1 calc R U
H71B H 0.3389 0.0552 0.0873 0.070 Uiso 1 1 calc R U
H71C H 0.3803 0.1103 0.1621 0.070 Uiso 1 1 calc R U
C72 C 0.1551(8) 0.0387(5) 0.1206(5) 0.049(3) Uani 1 1 d . .
H72A H 0.1108 0.0388 0.0809 0.074 Uiso 1 1 calc R U
H72B H 0.1497 -0.0101 0.1199 0.074 Uiso 1 1 calc R U
H72C H 0.2091 0.0572 0.1217 0.074 Uiso 1 1 calc R U
C73 C 0.6256(6) 0.8980(6) 0.4595(5) 0.043(3) Uani 1 1 d . .
H73A H 0.6571 0.9473 0.4885 0.064 Uiso 1 1 calc R U
H73B H 0.6032 0.8946 0.4135 0.064 Uiso 1 1 calc R U
H73C H 0.6624 0.8666 0.4655 0.064 Uiso 1 1 calc R U
C74 C 0.2368(8) 0.5809(6) 0.3479(6) 0.052(3) Uani 1 1 d . .
H74A H 0.1900 0.5722 0.3060 0.078 Uiso 1 1 calc R U
H74B H 0.2227 0.5474 0.3675 0.078 Uiso 1 1 calc R U
H74C H 0.2858 0.5741 0.3400 0.078 Uiso 1 1 calc R U
C75 C 0.4063(7) 0.4161(5) 0.5455(5) 0.035(3) Uani 1 1 d . .
H75A H 0.4292 0.4671 0.5723 0.052 Uiso 1 1 calc R U
H75B H 0.4012 0.3897 0.5735 0.052 Uiso 1 1 calc R U
H75C H 0.3514 0.4080 0.5105 0.052 Uiso 1 1 calc R U
C97 C 0.4180(7) 0.0766(5) 0.2950(5) 0.042(3) Uani 1 1 d . .
H97A H 0.4019 0.0691 0.3289 0.063 Uiso 1 1 calc R U
H97B H 0.4440 0.0396 0.2804 0.063 Uiso 1 1 calc R U
H97C H 0.3687 0.0741 0.2573 0.063 Uiso 1 1 calc R U
C98 C 0.5784(6) 0.5244(6) 0.2694(5) 0.042(3) Uani 1 1 d . .
H98A H 0.5610 0.5685 0.2774 0.063 Uiso 1 1 calc R U
H98B H 0.6264 0.5311 0.2589 0.063 Uiso 1 1 calc R U
H98C H 0.5936 0.5121 0.3089 0.063 Uiso 1 1 calc R U
C99 C 0.0319(6) 0.4002(6) 0.1784(5) 0.044(3) Uani 1 1 d . .
H99A H 0.0420 0.4457 0.2131 0.067 Uiso 1 1 calc R U
H99B H -0.0257 0.3856 0.1454 0.067 Uiso 1 1 calc R U
H99C H 0.0693 0.4055 0.1573 0.067 Uiso 1 1 calc R U
C1A C 0.7025(6) 0.9912(6) 0.2039(4) 0.031(3) Uani 1 1 d . .
C2A C 0.6865(7) 1.0591(6) 0.2148(5) 0.041(3) Uani 1 1 d . .
H2A H 0.7294 1.0992 0.2251 0.049 Uiso 1 1 calc R U
C3A C 0.6110(8) 1.0686(7) 0.2111(5) 0.046(3) Uani 1 1 d . .
H3A H 0.6020 1.1145 0.2161 0.055 Uiso 1 1 calc R U
C4A C 0.5489(7) 1.0146(7) 0.2004(5) 0.042(3) Uani 1 1 d . .
H4A H 0.4970 1.0225 0.1978 0.050 Uiso 1 1 calc R U
C5A C 0.5618(7) 0.9487(7) 0.1934(5) 0.047(3) Uani 1 1 d . .
H5A H 0.5199 0.9107 0.1882 0.056 Uiso 1 1 calc R U
C6A C 0.6387(7) 0.9376(6) 0.1939(5) 0.039(3) Uani 1 1 d . .
H6A H 0.6462 0.8911 0.1870 0.047 Uiso 1 1 calc R U
C7A C 0.7333(8) 0.8468(6) 0.1196(5) 0.049(4) Uani 1 1 d . .
H7A H 0.7042 0.8664 0.0887 0.059 Uiso 1 1 calc R U
C8A C 0.7209(8) 0.7737(6) 0.0972(6) 0.056(4) Uani 1 1 d . .
H8A H 0.6850 0.7450 0.0526 0.067 Uiso 1 1 calc R U
C9A C 0.7610(8) 0.7437(7) 0.1400(6) 0.060(4) Uani 1 1 d . .
H9A H 0.7517 0.6934 0.1261 0.071 Uiso 1 1 calc R U
C10A C 0.8144(8) 0.7861(6) 0.2028(7) 0.053(4) Uani 1 1 d . .
H10A H 0.8440 0.7654 0.2325 0.064 Uiso 1 1 calc R U
C11A C 0.8262(7) 0.8599(6) 0.2242(5) 0.037(3) Uani 1 1 d . .
H11A H 0.8643 0.8882 0.2683 0.044 Uiso 1 1 calc R U
C12A C 0.7842(6) 0.8938(5) 0.1829(5) 0.032(3) Uani 1 1 d . .
C13A C 0.8049(7) 1.0030(5) 0.1459(5) 0.030(3) Uani 1 1 d . .
C14A C 0.7491(7) 1.0262(5) 0.1006(5) 0.035(3) Uani 1 1 d . .
H14A H 0.6969 1.0277 0.1016 0.042 Uiso 1 1 calc R U
C15A C 0.7679(8) 1.0467(5) 0.0549(5) 0.038(3) Uani 1 1 d . .
H15A H 0.7290 1.0633 0.0263 0.046 Uiso 1 1 calc R U
C16A C 0.8403(8) 1.0438(5) 0.0499(5) 0.038(3) Uani 1 1 d . .
H16A H 0.8520 1.0579 0.0181 0.046 Uiso 1 1 calc R U
C17A C 0.8964(7) 1.0204(6) 0.0912(5) 0.039(3) Uani 1 1 d . .
H17A H 0.9472 1.0175 0.0880 0.047 Uiso 1 1 calc R U
C18A C 0.8786(7) 1.0013(5) 0.1373(5) 0.036(3) Uani 1 1 d . .
H18A H 0.9190 0.9856 0.1657 0.044 Uiso 1 1 calc R U
C19A C 0.8624(6) 1.0293(6) 0.2760(5) 0.031(3) Uani 1 1 d . .
C20A C 0.9219(7) 1.0902(5) 0.2890(6) 0.041(3) Uani 1 1 d . .
H20A H 0.9201 1.1041 0.2531 0.050 Uiso 1 1 calc R U
C21A C 0.9843(7) 1.1322(6) 0.3527(5) 0.051(4) Uani 1 1 d . .
H21A H 1.0239 1.1725 0.3588 0.061 Uiso 1 1 calc R U
C22A C 0.9874(8) 1.1145(8) 0.4050(5) 0.060(4) Uani 1 1 d . .
H22A H 1.0290 1.1422 0.4481 0.071 Uiso 1 1 calc R U
C23A C 0.9291(8) 1.0557(7) 0.3943(5) 0.058(4) Uani 1 1 d . .
H23A H 0.9311 1.0422 0.4304 0.070 Uiso 1 1 calc R U
C24A C 0.8677(7) 1.0160(6) 0.3317(5) 0.050(3) Uani 1 1 d . .
H24A H 0.8268 0.9775 0.3269 0.060 Uiso 1 1 calc R U
C1B C 0.1938(6) 0.5630(5) 0.9156(5) 0.022(2) Uani 1 1 d . .
C2B C 0.1228(6) 0.5097(5) 0.8755(5) 0.032(3) Uani 1 1 d . .
H2B H 0.1188 0.4796 0.8343 0.038 Uiso 1 1 calc R U
C3B C 0.0559(6) 0.4961(5) 0.8908(5) 0.030(3) Uani 1 1 d . .
H3B H 0.0081 0.4577 0.8612 0.036 Uiso 1 1 calc R U
C4B C 0.0608(7) 0.5401(5) 0.9503(5) 0.031(3) Uani 1 1 d . .
H4B H 0.0162 0.5324 0.9625 0.037 Uiso 1 1 calc R U
C5B C 0.1318(7) 0.5959(6) 0.9922(5) 0.039(3) Uani 1 1 d . .
H5B H 0.1360 0.6271 1.0330 0.047 Uiso 1 1 calc R U
C6B C 0.1954(7) 0.6053(6) 0.9739(5) 0.034(3) Uani 1 1 d . .
H6B H 0.2436 0.6434 1.0034 0.041 Uiso 1 1 calc R U
C7B C 0.3579(7) 0.5915(5) 0.9594(5) 0.029(3) Uani 1 1 d . .
C8B C 0.3624(7) 0.5498(6) 0.9983(5) 0.041(3) Uani 1 1 d . .
H8B H 0.3132 0.5157 0.9878 0.049 Uiso 1 1 calc R U
C9B C 0.4333(8) 0.5552(6) 1.0502(5) 0.049(4) Uani 1 1 d . .
H9B H 0.4323 0.5256 1.0749 0.059 Uiso 1 1 calc R U
C10B C 0.5072(8) 0.6044(7) 1.0670(5) 0.052(4) Uani 1 1 d . .
H10B H 0.5568 0.6084 1.1028 0.062 Uiso 1 1 calc R U
C11B C 0.5069(7) 0.6471(7) 1.0309(5) 0.046(3) Uani 1 1 d . .
H11B H 0.5561 0.6813 1.0417 0.056 Uiso 1 1 calc R U
C12B C 0.4322(7) 0.6393(6) 0.9773(5) 0.037(3) Uani 1 1 d . .
H12B H 0.4331 0.6685 0.9523 0.045 Uiso 1 1 calc R U
C13B C 0.2740(6) 0.6504(5) 0.8750(5) 0.029(3) Uani 1 1 d . .
C14B C 0.2355(6) 0.7023(5) 0.8937(4) 0.033(3) Uani 1 1 d . .
H14B H 0.2027 0.6954 0.9166 0.039 Uiso 1 1 calc R U
C15B C 0.2438(8) 0.7655(6) 0.8794(5) 0.051(4) Uani 1 1 d . .
H15B H 0.2161 0.7996 0.8924 0.061 Uiso 1 1 calc R U
C16B C 0.2899(8) 0.7775(6) 0.8480(6) 0.047(3) Uani 1 1 d . .
H16B H 0.2959 0.8201 0.8391 0.056 Uiso 1 1 calc R U
C17B C 0.3281(7) 0.7274(7) 0.8290(6) 0.051(4) Uani 1 1 d . .
H17B H 0.3607 0.7352 0.8062 0.062 Uiso 1 1 calc R U
C18B C 0.3207(7) 0.6652(6) 0.8421(5) 0.036(3) Uani 1 1 d . .
H18B H 0.3486 0.6316 0.8281 0.043 Uiso 1 1 calc R U
C19B C 0.2600(6) 0.5093(5) 0.8316(4) 0.024(2) Uani 1 1 d . .
C20B C 0.2905(6) 0.4507(5) 0.8379(5) 0.029(3) Uani 1 1 d . .
H20B H 0.3238 0.4533 0.8811 0.035 Uiso 1 1 calc R U
C21B C 0.2751(7) 0.3896(6) 0.7857(5) 0.035(3) Uani 1 1 d . .
H21B H 0.2981 0.3520 0.7938 0.042 Uiso 1 1 calc R U
C22B C 0.2267(7) 0.3823(6) 0.7217(5) 0.040(3) Uani 1 1 d . .
H22B H 0.2156 0.3404 0.6852 0.048 Uiso 1 1 calc R U
C23B C 0.1940(7) 0.4408(6) 0.7129(6) 0.048(3) Uani 1 1 d . .
H23B H 0.1592 0.4376 0.6698 0.057 Uiso 1 1 calc R U
C24B C 0.2129(7) 0.5025(6) 0.7671(5) 0.035(3) Uani 1 1 d . .
H24B H 0.1927 0.5414 0.7596 0.041 Uiso 1 1 calc R U
B1 B 0.5334(7) 0.3447(6) 0.3866(5) 0.026(3) Uani 1 1 d . .
H1BB H 0.487(6) 0.354(5) 0.348(4) 0.04(3) Uiso 1 1 d . .
B2 B 0.1757(7) 0.2561(6) 0.3037(5) 0.023(3) Uani 1 1 d . .
H2BB H 0.244(4) 0.294(4) 0.311(3) 0.001(19) Uiso 1 1 d . .
B3 B 0.3092(7) 0.3351(6) 0.1274(5) 0.022(3) Uani 1 1 d . .
H3BB H 0.294(4) 0.334(4) 0.169(3) 0.007(19) Uiso 1 1 d . .
B4 B 0.4129(7) 0.7437(6) 0.2258(5) 0.023(3) Uani 1 1 d . .
H4BB H 0.407(5) 0.787(4) 0.270(3) 0.01(2) Uiso 1 1 d . .
B5 B 0.3426(8) 0.8501(6) 0.4579(6) 0.030(3) Uani 1 1 d . .
H5BB H 0.326(6) 0.869(5) 0.411(5) 0.07(3) Uiso 1 1 d . .
B6 B 0.1031(8) 0.8359(6) 0.1952(6) 0.029(3) Uani 1 1 d . .
H6BB H 0.175(5) 0.830(4) 0.215(3) 0.01(2) Uiso 1 1 d . .
B1A B 0.7896(7) 0.9790(6) 0.2026(6) 0.028(3) Uani 1 1 d . .
B1B B 0.2716(7) 0.5782(6) 0.8947(5) 0.026(3) Uani 1 1 d . .
O1 O 0.1029(6) 0.2077(6) 0.5819(4) 0.079(3) Uani 1 1 d . .
C4S C 0.0376(10) 0.2448(9) 0.5744(9) 0.110(7) Uani 1 1 d . .
H4S1 H 0.0270 0.2600 0.5362 0.132 Uiso 1 1 calc R U
H4S2 H 0.0544 0.2876 0.6146 0.132 Uiso 1 1 calc R U
C3S C -0.0375(10) 0.1946(10) 0.5638(8) 0.113(7) Uani 1 1 d . .
H3S1 H -0.0716 0.1663 0.5163 0.136 Uiso 1 1 calc R U
H3S2 H -0.0716 0.2197 0.5827 0.136 Uiso 1 1 calc R U
C2S C 0.0004(10) 0.1473(13) 0.6016(8) 0.145(10) Uani 1 1 d . .
H2S1 H 0.0135 0.1691 0.6490 0.174 Uiso 1 1 calc R U
H2S2 H -0.0381 0.0992 0.5831 0.174 Uiso 1 1 calc R U
C1S C 0.0794(12) 0.1435(11) 0.5915(10) 0.140(9) Uani 1 1 d . .
H1S1 H 0.1234 0.1410 0.6307 0.168 Uiso 1 1 calc R U
H1S2 H 0.0685 0.1013 0.5524 0.168 Uiso 1 1 calc R U
C5S C 0.4886(11) 0.1589(11) 0.0120(8) 0.132(8) Uani 1 1 d . .
H5S1 H 0.4285 0.1528 -0.0055 0.197 Uiso 1 1 calc R U
H5S2 H 0.5124 0.1876 -0.0075 0.197 Uiso 1 1 calc R U
H5S3 H 0.5136 0.1832 0.0601 0.197 Uiso 1 1 calc R U
C7S C 0.4923(12) 0.0372(12) 0.0054(10) 0.150(11) Uani 1 1 d . .
H7S1 H 0.4310 0.0236 -0.0125 0.180 Uiso 1 1 calc R U
H7S2 H 0.5108 0.0552 0.0539 0.180 Uiso 1 1 calc R U
C6S C 0.504(3) 0.0965(14) -0.003(2) 0.38(4) Uani 1 1 d . .
H6S1 H 0.4812 0.0803 -0.0516 0.450 Uiso 1 1 calc R U
H6S2 H 0.5647 0.1102 0.0124 0.450 Uiso 1 1 calc R U

loop_
_atom_site_aniso_label
_atom_site_aniso_U_11
_atom_site_aniso_U_22
_atom_site_aniso_U_33
_atom_site_aniso_U_23
_atom_site_aniso_U_13
_atom_site_aniso_U_12
U1 0.0180(2) 0.0159(2) 0.01926(19) 0.00951(16) 0.00396(16) 0.00402(17)
U2 0.0214(2) 0.0209(2) 0.0265(2) 0.01209(18) 0.00363(18) 0.00384(19)
S1 0.0271(15) 0.0236(14) 0.0232(12) 0.0096(11) 0.0059(11) 0.0086(12)
S2 0.0196(14) 0.0261(14) 0.0356(14) 0.0206(12) 0.0072(12) 0.0059(12)
S3 0.0271(16) 0.0236(14) 0.0234(12) 0.0123(11) 0.0056(11) -0.0009(12)
S4 0.0229(15) 0.0219(14) 0.0329(13) 0.0171(11) 0.0101(11) 0.0067(12)
S5 0.0266(15) 0.0264(14) 0.0227(12) 0.0094(11) 0.0084(11) 0.0114(12)
S6 0.0271(15) 0.0163(13) 0.0226(12) 0.0104(11) 0.0059(11) 0.0018(11)
S7 0.0313(16) 0.0233(14) 0.0329(14) 0.0157(12) 0.0111(12) 0.0077(12)
S8 0.0214(15) 0.0223(14) 0.0323(14) 0.0067(12) -0.0005(12) 0.0030(12)
S9 0.0386(18) 0.0294(15) 0.0325(14) 0.0187(12) 0.0101(13) 0.0131(14)
S10 0.0238(16) 0.0332(16) 0.0362(14) 0.0195(13) 0.0022(12) -0.0008(13)
S11 0.0240(16) 0.0257(15) 0.0384(15) 0.0113(12) 0.0052(12) 0.0012(12)
S12 0.0229(15) 0.0388(17) 0.0290(13) 0.0190(13) 0.0070(12) 0.0072(13)
N1 0.022(5) 0.024(5) 0.021(4) 0.005(4) 0.002(4) 0.015(4)
N2 0.019(5) 0.018(4) 0.026(4) 0.013(4) 0.004(4) 0.009(4)
N3 0.027(5) 0.027(5) 0.017(4) 0.012(4) 0.003(4) 0.007(4)
N4 0.032(5) 0.039(5) 0.015(4) 0.005(4) 0.015(4) 0.011(5)
N5 0.033(5) 0.025(5) 0.020(4) 0.012(4) 0.007(4) 0.013(4)
N6 0.036(6) 0.021(5) 0.030(5) 0.005(4) 0.015(4) 0.003(4)
N7 0.020(5) 0.025(5) 0.040(5) 0.022(4) 0.014(4) 0.004(4)
N8 0.016(5) 0.039(6) 0.038(5) 0.023(4) 0.007(4) 0.005(4)
N9 0.025(5) 0.015(4) 0.015(4) 0.003(3) 0.002(4) 0.006(4)
N10 0.045(6) 0.021(5) 0.029(5) 0.008(4) 0.008(4) 0.013(4)
N11 0.013(4) 0.024(5) 0.017(4) 0.008(4) 0.007(3) 0.000(4)
N12 0.013(5) 0.025(5) 0.019(4) 0.009(4) 0.002(4) -0.003(4)
N13 0.012(5) 0.025(5) 0.028(4) 0.011(4) 0.004(4) 0.001(4)
N14 0.024(5) 0.024(5) 0.031(5) 0.014(4) 0.004(4) -0.004(4)
N15 0.010(5) 0.025(5) 0.029(4) 0.008(4) 0.000(4) 0.001(4)
N16 0.021(5) 0.022(5) 0.031(5) 0.009(4) 0.004(4) 0.000(4)
N17 0.029(6) 0.036(6) 0.028(5) 0.016(4) 0.000(4) 0.005(5)
N18 0.019(5) 0.026(5) 0.038(5) 0.014(4) -0.002(4) -0.006(4)
N19 0.022(5) 0.039(6) 0.026(4) 0.014(4) 0.010(4) 0.005(4)
N20 0.027(6) 0.032(5) 0.036(5) 0.017(4) -0.003(4) 0.009(4)
N21 0.020(5) 0.024(5) 0.028(4) 0.013(4) 0.009(4) 0.006(4)
N22 0.030(6) 0.024(5) 0.025(4) 0.006(4) 0.007(4) 0.005(4)
N23 0.025(5) 0.020(5) 0.018(4) 0.009(4) 0.002(4) 0.000(4)
N24 0.029(5) 0.016(4) 0.032(5) 0.009(4) 0.015(4) -0.006(4)
C1 0.020(6) 0.029(6) 0.022(5) 0.015(5) 0.007(4) 0.004(5)
C2 0.026(6) 0.022(6) 0.041(6) 0.016(5) 0.012(5) 0.011(5)
C3 0.014(5) 0.030(6) 0.018(5) 0.015(4) -0.002(4) 0.004(5)
C4 0.030(7) 0.036(7) 0.031(6) 0.021(5) 0.004(5) 0.015(6)
C5 0.040(8) 0.038(7) 0.024(6) 0.013(5) -0.001(5) 0.009(6)
C6 0.021(6) 0.021(6) 0.020(5) 0.005(4) 0.006(4) -0.003(5)
C7 0.025(6) 0.019(6) 0.028(5) 0.009(5) 0.001(5) 0.003(5)
C8 0.039(8) 0.043(8) 0.045(7) 0.010(6) 0.013(6) 0.012(6)
C9 0.054(10) 0.055(9) 0.056(8) 0.001(7) 0.016(8) -0.010(8)
C10 0.042(9) 0.044(8) 0.069(9) 0.012(7) 0.016(8) -0.011(7)
C11 0.053(9) 0.059(9) 0.058(8) 0.035(7) 0.033(7) 0.020(7)
C12 0.033(7) 0.030(6) 0.034(6) 0.011(5) 0.004(5) -0.001(6)
C13 0.020(6) 0.019(5) 0.026(5) 0.008(4) 0.009(4) 0.002(4)
C14 0.038(7) 0.032(7) 0.055(7) 0.026(6) 0.032(6) 0.009(6)
C15 0.027(6) 0.015(5) 0.038(6) 0.016(5) 0.017(5) 0.010(5)
C16 0.031(7) 0.034(7) 0.050(7) 0.026(6) 0.012(6) 0.006(6)
C17 0.011(6) 0.041(7) 0.056(7) 0.025(6) 0.002(5) 0.010(5)
C18 0.024(6) 0.027(6) 0.018(5) 0.007(4) 0.000(4) 0.002(5)
C19 0.025(6) 0.021(5) 0.025(5) 0.009(4) 0.010(5) 0.004(5)
C20 0.045(8) 0.049(8) 0.033(6) 0.020(6) 0.019(6) 0.007(6)
C21 0.067(9) 0.026(7) 0.042(7) 0.008(6) 0.023(7) 0.006(6)
C22 0.078(10) 0.041(8) 0.028(6) 0.014(6) 0.022(7) -0.006(7)
C23 0.074(10) 0.034(7) 0.025(6) 0.015(5) 0.023(6) 0.022(7)
C24 0.040(7) 0.030(6) 0.034(6) 0.014(5) 0.020(5) 0.014(6)
C25 0.033(7) 0.031(6) 0.028(5) 0.011(5) 0.006(5) 0.007(5)
C26 0.043(8) 0.032(7) 0.026(6) 0.002(5) 0.007(5) 0.014(6)
C27 0.041(7) 0.021(6) 0.025(5) 0.012(5) 0.006(5) 0.012(5)
C28 0.023(6) 0.027(6) 0.023(5) 0.009(5) 0.009(5) 0.006(5)
C29 0.035(7) 0.044(7) 0.043(6) 0.036(6) 0.021(6) 0.018(6)
C30 0.010(5) 0.013(5) 0.032(5) 0.012(4) 0.004(4) 0.004(4)
C31 0.018(6) 0.024(6) 0.023(5) 0.008(4) 0.006(4) 0.002(5)
C32 0.038(7) 0.036(7) 0.018(5) 0.012(5) 0.003(5) 0.005(6)
C33 0.018(6) 0.029(6) 0.037(6) 0.012(5) 0.004(5) 0.005(5)
C34 0.031(7) 0.034(6) 0.027(5) 0.015(5) 0.004(5) 0.014(6)
C35 0.029(7) 0.046(7) 0.031(6) 0.024(5) 0.002(5) 0.011(6)
C36 0.015(6) 0.029(6) 0.036(6) 0.014(5) 0.007(5) -0.001(5)
C37 0.026(7) 0.033(7) 0.042(6) 0.013(6) 0.012(5) -0.001(5)
C38 0.047(8) 0.025(6) 0.041(6) 0.018(5) 0.024(6) 0.016(6)
C39 0.031(6) 0.020(6) 0.025(5) 0.012(5) 0.008(5) 0.005(5)
C40 0.040(8) 0.031(7) 0.048(7) 0.016(6) 0.005(6) 0.019(6)
C41 0.041(8) 0.016(6) 0.041(6) 0.012(5) -0.007(6) 0.006(6)
C42 0.022(6) 0.026(6) 0.030(5) 0.016(5) 0.012(5) 0.005(5)
C43 0.034(7) 0.038(7) 0.033(6) 0.023(5) 0.017(5) 0.011(6)
C44 0.030(7) 0.052(8) 0.044(7) 0.025(6) 0.002(6) 0.005(6)
C45 0.037(8) 0.053(9) 0.081(9) 0.022(8) 0.027(7) 0.009(7)
C46 0.032(8) 0.047(8) 0.051(7) 0.009(7) -0.012(6) 0.019(7)
C47 0.040(9) 0.036(8) 0.066(8) 0.025(7) 0.000(7) -0.004(6)
C42A 0.029(7) 0.016(5) 0.031(5) 0.005(5) 0.008(5) 0.002(5)
C44A 0.042(8) 0.038(8) 0.046(7) 0.018(6) 0.003(6) 0.004(6)
C45A 0.037(7) 0.014(5) 0.038(6) 0.013(5) 0.004(5) 0.012(5)
C46A 0.032(2) 0.032(2) 0.032(2) 0.0118(9) 0.0135(10) 0.0085(6)
C47A 0.043(8) 0.042(7) 0.035(6) 0.026(6) 0.007(6) 0.010(6)
C48A 0.021(6) 0.035(7) 0.045(6) 0.025(6) -0.004(5) 0.005(5)
C48 0.030(7) 0.018(6) 0.029(6) 0.004(5) -0.009(5) 0.003(5)
C49 0.030(7) 0.028(6) 0.032(6) 0.015(5) 0.009(5) 0.001(5)
C50 0.038(8) 0.042(8) 0.055(7) 0.007(6) 0.022(6) -0.009(6)
C51 0.050(9) 0.070(10) 0.074(9) -0.001(8) 0.039(8) 0.000(8)
C52 0.080(12) 0.062(10) 0.058(9) -0.001(7) 0.053(9) 0.007(9)
C53 0.076(11) 0.038(8) 0.029(6) 0.010(6) 0.015(7) 0.003(7)
C54 0.063(9) 0.021(6) 0.034(6) 0.015(5) 0.015(6) 0.001(6)
C55 0.017(6) 0.032(6) 0.025(5) 0.010(5) -0.003(5) 0.004(5)
C56 0.030(7) 0.038(7) 0.037(6) 0.018(5) 0.016(5) 0.017(6)
C57 0.032(7) 0.015(5) 0.039(6) 0.013(5) 0.003(5) 0.006(5)
C58 0.036(7) 0.035(7) 0.035(6) 0.002(5) 0.000(5) 0.010(6)
C59 0.018(6) 0.022(6) 0.035(6) 0.006(5) -0.008(5) 0.002(5)
C60 0.033(7) 0.020(6) 0.035(6) 0.007(5) -0.002(5) -0.012(5)
C61 0.006(5) 0.026(6) 0.037(6) 0.010(5) 0.005(4) 0.003(5)
C62 0.055(8) 0.037(7) 0.041(6) 0.024(6) 0.013(6) 0.002(6)
C63 0.026(2) 0.024(2) 0.026(2) 0.0093(8) 0.0107(9) 0.0012(6)
C64 0.023(6) 0.041(7) 0.034(6) 0.019(5) -0.004(5) 0.003(6)
C65 0.031(7) 0.047(7) 0.037(6) 0.022(6) 0.012(5) -0.002(6)
C66 0.024(6) 0.043(7) 0.025(5) 0.015(5) 0.003(5) 0.009(5)
C67 0.031(7) 0.035(7) 0.049(7) 0.024(6) 0.009(6) 0.001(6)
C68 0.027(6) 0.030(6) 0.030(5) 0.012(5) 0.008(5) 0.013(5)
C69 0.034(7) 0.039(7) 0.032(6) 0.020(5) 0.007(5) 0.006(6)
C70 0.052(9) 0.037(7) 0.050(7) 0.020(6) 0.006(7) 0.011(7)
C71 0.064(9) 0.020(6) 0.038(6) 0.004(5) 0.007(6) 0.013(6)
C72 0.076(10) 0.024(6) 0.058(7) 0.020(6) 0.037(7) 0.010(7)
C73 0.017(6) 0.054(8) 0.058(7) 0.032(6) 0.011(6) 0.001(6)
C74 0.050(8) 0.028(7) 0.069(8) 0.013(6) 0.023(7) 0.000(6)
C75 0.048(8) 0.028(6) 0.030(6) 0.013(5) 0.018(6) 0.006(6)
C97 0.051(8) 0.023(6) 0.054(7) 0.023(6) 0.018(6) 0.010(6)
C98 0.025(7) 0.041(7) 0.051(7) 0.013(6) 0.012(6) 0.000(6)
C99 0.024(7) 0.056(8) 0.064(7) 0.050(7) 0.007(6) 0.014(6)
C1A 0.020(6) 0.043(7) 0.022(5) 0.010(5) 0.007(5) -0.007(5)
C2A 0.039(8) 0.043(8) 0.039(6) 0.017(6) 0.014(6) 0.012(6)
C3A 0.054(9) 0.065(9) 0.040(7) 0.033(7) 0.022(6) 0.042(8)
C4A 0.024(7) 0.054(9) 0.045(7) 0.015(6) 0.014(6) 0.006(6)
C5A 0.037(8) 0.056(9) 0.042(7) 0.006(6) 0.022(6) 0.008(7)
C6A 0.035(7) 0.058(8) 0.037(6) 0.027(6) 0.018(6) 0.020(7)
C7A 0.065(9) 0.032(7) 0.035(6) 0.010(6) 0.014(6) -0.005(7)
C8A 0.072(10) 0.039(8) 0.038(7) 0.013(6) 0.013(7) -0.012(7)
C9A 0.062(10) 0.034(8) 0.064(9) 0.000(7) 0.026(8) -0.002(7)
C10A 0.049(9) 0.046(8) 0.093(10) 0.048(8) 0.042(8) 0.017(7)
C11A 0.027(7) 0.032(7) 0.052(7) 0.018(6) 0.017(6) 0.004(5)
C12A 0.031(7) 0.024(6) 0.044(6) 0.016(5) 0.020(5) 0.001(5)
C13A 0.031(7) 0.023(6) 0.031(6) 0.009(5) 0.013(5) -0.004(5)
C14A 0.038(7) 0.014(5) 0.042(6) 0.000(5) 0.013(6) 0.003(5)
C15A 0.060(9) 0.027(6) 0.027(6) 0.016(5) 0.013(6) 0.015(6)
C16A 0.053(8) 0.024(6) 0.033(6) 0.012(5) 0.018(6) -0.007(6)
C17A 0.048(8) 0.038(7) 0.044(6) 0.017(6) 0.034(6) 0.007(6)
C18A 0.036(7) 0.032(7) 0.044(6) 0.012(5) 0.022(6) 0.007(6)
C19A 0.012(6) 0.042(7) 0.030(6) 0.004(5) 0.011(5) -0.003(5)
C20A 0.035(7) 0.027(6) 0.068(8) 0.018(6) 0.028(6) 0.007(6)
C21A 0.043(8) 0.040(8) 0.042(7) 0.003(6) 0.006(6) -0.014(6)
C22A 0.034(8) 0.092(11) 0.028(6) 0.001(7) 0.012(6) -0.011(8)
C23A 0.041(8) 0.088(11) 0.030(6) 0.001(7) 0.020(6) -0.004(8)
C24A 0.044(8) 0.056(8) 0.029(6) 0.003(6) 0.013(6) -0.009(7)
C1B 0.015(6) 0.022(6) 0.033(6) 0.016(5) 0.006(5) 0.012(5)
C2B 0.029(7) 0.030(6) 0.034(6) 0.015(5) 0.005(5) 0.015(6)
C3B 0.015(6) 0.017(6) 0.061(7) 0.020(5) 0.015(5) 0.003(5)
C4B 0.030(7) 0.038(7) 0.045(6) 0.029(6) 0.020(6) 0.029(6)
C5B 0.039(8) 0.047(8) 0.030(6) 0.016(6) 0.008(6) 0.017(6)
C6B 0.032(7) 0.035(7) 0.040(6) 0.020(6) 0.013(6) 0.016(6)
C7B 0.034(7) 0.022(6) 0.029(5) 0.002(5) 0.021(5) 0.003(5)
C8B 0.039(7) 0.044(7) 0.036(6) 0.023(6) 0.003(6) 0.013(6)
C9B 0.048(9) 0.040(7) 0.050(7) 0.020(6) 0.005(7) 0.021(7)
C10B 0.041(8) 0.079(10) 0.033(6) 0.018(7) 0.004(6) 0.049(8)
C11B 0.042(8) 0.060(9) 0.034(6) 0.013(6) 0.014(6) 0.020(7)
C12B 0.040(8) 0.041(7) 0.027(6) 0.006(5) 0.014(5) 0.015(6)
C13B 0.021(6) 0.032(6) 0.034(6) 0.012(5) 0.012(5) 0.005(5)
C14B 0.016(6) 0.036(7) 0.029(5) 0.009(5) -0.004(5) 0.001(5)
C15B 0.054(9) 0.028(7) 0.052(7) 0.014(6) -0.001(7) 0.022(7)
C16B 0.048(9) 0.039(8) 0.059(8) 0.037(7) 0.013(7) 0.011(7)
C17B 0.039(8) 0.055(9) 0.056(8) 0.033(7) 0.008(6) 0.004(7)
C18B 0.040(7) 0.040(7) 0.036(6) 0.020(6) 0.018(6) 0.019(6)
C19B 0.008(5) 0.036(6) 0.024(5) 0.008(5) 0.007(4) -0.004(5)
C20B 0.027(6) 0.032(6) 0.031(6) 0.016(5) 0.014(5) 0.005(5)
C21B 0.039(7) 0.035(7) 0.038(6) 0.018(5) 0.023(6) 0.010(6)
C22B 0.046(8) 0.036(7) 0.041(6) 0.010(6) 0.027(6) 0.002(6)
C23B 0.048(8) 0.047(8) 0.048(7) 0.018(6) 0.018(6) 0.020(7)
C24B 0.037(7) 0.033(7) 0.037(6) 0.016(5) 0.019(6) 0.005(6)
B1 0.019(7) 0.017(6) 0.026(6) 0.002(5) -0.002(5) -0.002(5)
B2 0.018(7) 0.030(7) 0.020(6) 0.013(5) 0.004(5) 0.007(6)
B3 0.027(7) 0.028(7) 0.024(6) 0.015(5) 0.015(5) 0.017(6)
B4 0.016(6) 0.018(6) 0.021(6) 0.006(5) -0.005(5) -0.002(5)
B5 0.032(8) 0.021(7) 0.033(7) 0.020(6) 0.005(6) 0.005(6)
B6 0.027(8) 0.017(6) 0.037(7) 0.005(5) 0.008(6) 0.008(6)
B1A 0.023(7) 0.030(7) 0.040(7) 0.018(6) 0.020(6) 0.006(6)
B1B 0.022(7) 0.016(6) 0.034(6) 0.018(5) 0.001(5) -0.003(5)
O1 0.051(7) 0.105(9) 0.076(6) 0.040(6) 0.023(5) -0.004(6)
C4S 0.059(12) 0.100(15) 0.149(16) -0.008(12) 0.067(12) 0.005(11)
C3S 0.067(12) 0.134(17) 0.077(11) -0.040(11) 0.044(10) -0.023(12)
C2S 0.037(10) 0.30(3) 0.095(12) 0.134(17) -0.003(9) -0.030(14)
C1S 0.082(15) 0.18(2) 0.155(18) 0.117(17) 0.020(14) -0.023(15)
C5S 0.091(15) 0.16(2) 0.102(13) 0.066(15) 0.001(12) -0.011(15)
C7S 0.081(14) 0.23(3) 0.112(14) 0.03(2) 0.027(12) 0.09(2)
C6S 0.39(6) 0.08(2) 0.44(6) 0.14(3) -0.07(4) 0.03(3)

loop_
_atom_type_symbol
_atom_type_description
_atom_type_scat_dispersion_real
_atom_type_scat_dispersion_imag
_atom_type_scat_source
C C 0.0033 0.0016 'International Tables Vol C Tables 4.2.6.8 and 6.1.1.4'
H H 0.0000 0.0000 'International Tables Vol C Tables 4.2.6.8 and 6.1.1.4'
B B 0.0013 0.0007 'International Tables Vol C Tables 4.2.6.8 and 6.1.1.4'
N N 0.0061 0.0033 'International Tables Vol C Tables 4.2.6.8 and 6.1.1.4'
S S 0.1246 0.1234 'International Tables Vol C Tables 4.2.6.8 and 6.1.1.4'
U U -9.6767 9.6646 'International Tables Vol C Tables 4.2.6.8 and 6.1.1.4'
O O 0.0106 0.0060 'International Tables Vol C Tables 4.2.6.8 and 6.1.1.4'

loop_
_geom_angle_atom_site_label_1
_geom_angle_atom_site_label_2
_geom_angle_atom_site_label_3
_geom_angle
_geom_angle_site_symmetry_1
_geom_angle_site_symmetry_3
S5 U1 S1 132.01(7) . .
S5 U1 S6 85.61(8) . .
S1 U1 S6 76.31(7) . .
S5 U1 S4 141.97(7) . .
S1 U1 S4 76.86(7) . .
S6 U1 S4 77.84(7) . .
S5 U1 S2 82.24(8) . .
S1 U1 S2 85.18(7) . .
S6 U1 S2 141.54(7) . .
S4 U1 S2 130.46(8) . .
S5 U1 S3 82.69(8) . .
S1 U1 S3 140.99(8) . .
S6 U1 S3 131.68(7) . .
S4 U1 S3 83.30(7) . .
S2 U1 S3 82.67(7) . .
S5 U1 H1BB 65(2) . .
S1 U1 H1BB 67(2) . .
S6 U1 H1BB 69(2) . .
S4 U1 H1BB 136(2) . .
S2 U1 H1BB 72(2) . .
S3 U1 H1BB 141(2) . .
S5 U1 H2BB 140.9(17) . .
S1 U1 H2BB 69.3(16) . .
S6 U1 H2BB 133.4(17) . .
S4 U1 H2BB 64.7(17) . .
S2 U1 H2BB 65.8(17) . .
S3 U1 H2BB 71.9(16) . .
H1BB U1 H2BB 121(3) . .
S5 U1 H3BB 70.5(17) . .
S1 U1 H3BB 135.7(16) . .
S6 U1 H3BB 67.4(16) . .
S4 U1 H3BB 71.5(17) . .
S2 U1 H3BB 139.1(16) . .
S3 U1 H3BB 64.5(16) . .
H1BB U1 H3BB 119(3) . .
H2BB U1 H3BB 120(2) . .
S10 U2 S12 128.32(8) . .
S10 U2 S8 141.81(9) . .
S12 U2 S8 86.04(8) . .
S10 U2 S7 76.92(8) . .
S12 U2 S7 141.43(7) . .
S8 U2 S7 84.68(8) . .
S10 U2 S11 75.12(8) . .
S12 U2 S11 84.21(8) . .
S8 U2 S11 131.51(7) . .
S7 U2 S11 74.49(8) . .
S10 U2 S9 86.90(8) . .
S12 U2 S9 83.13(8) . .
S8 U2 S9 80.79(7) . .
S7 U2 S9 131.73(8) . .
S11 U2 S9 144.14(8) . .
S10 U2 H4BB 65.4(17) . .
S12 U2 H4BB 146.3(17) . .
S8 U2 H4BB 76.6(16) . .
S7 U2 H4BB 66.0(16) . .
S11 U2 H4BB 128.8(17) . .
S9 U2 H4BB 65.9(16) . .
S10 U2 H5BB 60(3) . .
S12 U2 H5BB 68(3) . .
S8 U2 H5BB 146(2) . .
S7 U2 H5BB 129(2) . .
S11 U2 H5BB 70(2) . .
S9 U2 H5BB 75(2) . .
H4BB U2 H5BB 113(3) . .
S10 U2 H6BB 136.9(18) . .
S12 U2 H6BB 71(2) . .
S8 U2 H6BB 63.1(18) . .
S7 U2 H6BB 71.4(19) . .
S11 U2 H6BB 68.8(18) . .
S9 U2 H6BB 136.2(18) . .
H4BB U2 H6BB 123(2) . .
H5BB U2 H6BB 123(3) . .
C6 S1 U1 106.7(3) . .
C3 S2 U1 104.3(3) . .
C13 S3 U1 106.7(3) . .
C18 S4 U1 109.5(3) . .
C27 S5 U1 101.4(4) . .
C30 S6 U1 106.6(3) . .
C39 S7 U2 108.9(3) . .
C42 S8 U2 104.0(3) . .
C45A S9 U2 103.0(3) . .
C48 S10 U2 104.9(4) . .
C57 S11 U2 107.7(3) . .
C61 S12 U2 108.0(4) . .
C3 N1 C1 108.4(8) . .
C3 N1 B1 124.5(8) . .
C1 N1 B1 127.1(9) . .
C3 N2 C2 109.5(8) . .
C3 N2 C97 124.7(8) . .
C2 N2 C97 125.7(8) . .
C6 N3 C4 106.4(8) . .
C6 N3 B1 128.3(8) . .
C4 N3 B1 125.1(9) . .
C6 N4 C5 109.1(9) . .
C6 N4 C75 126.7(8) . .
C5 N4 C75 124.1(8) . .
C13 N5 C15 108.0(8) . .
C13 N5 B2 122.7(8) . .
C15 N5 B2 129.2(8) . .
C13 N6 C14 108.1(8) . .
C13 N6 C72 127.0(9) . .
C14 N6 C72 124.9(9) . .
C18 N7 C16 107.5(8) . .
C18 N7 B2 127.8(9) . .
C16 N7 B2 124.6(8) . .
C18 N8 C17 109.8(8) . .
C18 N8 C99 125.6(9) . .
C17 N8 C99 124.5(8) . .
C27 N9 C25 106.4(8) . .
C27 N9 B3 124.5(7) . .
C25 N9 B3 128.7(7) . .
C27 N10 C26 109.1(8) . .
C27 N10 C71 125.5(8) . .
C26 N10 C71 125.2(8) . .
C30 N11 C28 108.3(8) . .
C30 N11 B3 126.8(8) . .
C28 N11 B3 124.9(8) . .
C30 N12 C29 111.1(8) . .
C30 N12 C98 126.6(8) . .
C29 N12 C98 122.2(9) . .
C39 N13 C37 108.1(8) . .
C39 N13 B4 128.8(9) . .
C37 N13 B4 123.0(8) . .
C39 N14 C38 110.7(8) . .
C39 N14 C69 124.7(9) . .
C38 N14 C69 124.5(8) . .
C42 N15 C40 106.9(9) . .
C42 N15 B4 126.5(8) . .
C40 N15 B4 126.4(9) . .
C42 N16 C41 106.4(9) . .
C42 N16 C70 126.8(9) . .
C41 N16 C70 126.9(9) . .
C45A N17 C43 108.2(9) . .
C45A N17 B5 124.2(10) . .
C43 N17 B5 127.5(9) . .
C45A N18 C44A 109.8(9) . .
C45A N18 C74 126.1(10) . .
C44A N18 C74 124.1(10) . .
C48 N19 C46A 108.4(9) . .
C48 N19 B5 127.5(9) . .
C46A N19 B5 124.1(9) . .
C48 N20 C47A 105.7(10) . .
C48 N20 C73 127.6(9) . .
C47A N20 C73 126.7(9) . .
C55 N21 C57 107.0(8) . .
C55 N21 B6 124.8(8) . .
C57 N21 B6 127.9(9) . .
C57 N22 C56 109.7(8) . .
C57 N22 C58 125.1(9) . .
C56 N22 C58 125.1(9) . .
C61 N23 C59 106.6(8) . .
C61 N23 B6 125.0(8) . .
C59 N23 B6 128.0(8) . .
C61 N24 C60 109.5(8) . .
C61 N24 C62 124.7(8) . .
C60 N24 C62 125.7(8) . .
C2 C1 N1 108.9(9) . .
C2 C1 H1 125.5 . .
N1 C1 H1 125.6 . .
C1 C2 N2 105.9(9) . .
C1 C2 H2 127.0 . .
N2 C2 H2 127.0 . .
N1 C3 N2 107.3(8) . .
N1 C3 S2 127.4(8) . .
N2 C3 S2 125.1(8) . .
C5 C4 N3 109.1(9) . .
C5 C4 H4 125.5 . .
N3 C4 H4 125.5 . .
N4 C5 C4 106.4(9) . .
N4 C5 H5 126.8 . .
C4 C5 H5 126.8 . .
N4 C6 N3 109.0(8) . .
N4 C6 S1 123.0(8) . .
N3 C6 S1 128.0(7) . .
C12 C7 C8 116.4(11) . .
C12 C7 B1 120.5(9) . .
C8 C7 B1 123.1(10) . .
C9 C8 C7 122.7(12) . .
C9 C8 H8 118.6 . .
C7 C8 H8 118.6 . .
C10 C9 C8 120.5(12) . .
C10 C9 H9 119.8 . .
C8 C9 H9 119.8 . .
C9 C10 C11 118.5(13) . .
C9 C10 H10 120.7 . .
C11 C10 H10 120.7 . .
C10 C11 C12 120.7(12) . .
C10 C11 H11 119.7 . .
C12 C11 H11 119.7 . .
C7 C12 C11 121.2(10) . .
C7 C12 H12 119.4 . .
C11 C12 H12 119.4 . .
N5 C13 N6 108.2(8) . .
N5 C13 S3 127.5(7) . .
N6 C13 S3 124.3(7) . .
C15 C14 N6 107.9(9) . .
C15 C14 H14 126.1 . .
N6 C14 H14 126.0 . .
C14 C15 N5 107.8(9) . .
C14 C15 H15 126.1 . .
N5 C15 H15 126.1 . .
C17 C16 N7 108.0(10) . .
C17 C16 H16 126.0 . .
N7 C16 H16 126.0 . .
C16 C17 N8 107.1(9) . .
C16 C17 H17 126.5 . .
N8 C17 H17 126.5 . .
N8 C18 N7 107.5(9) . .
N8 C18 S4 123.7(7) . .
N7 C18 S4 128.7(7) . .
C20 C19 C24 115.6(9) . .
C20 C19 B2 123.1(9) . .
C24 C19 B2 121.2(9) . .
C19 C20 C21 123.5(10) . .
C19 C20 H20 118.3 . .
C21 C20 H20 118.2 . .
C22 C21 C20 118.0(12) . .
C22 C21 H21 121.0 . .
C20 C21 H21 121.0 . .
C23 C22 C21 119.5(10) . .
C23 C22 H22 120.3 . .
C21 C22 H22 120.3 . .
C22 C23 C24 121.8(10) . .
C22 C23 H23 119.1 . .
C24 C23 H23 119.1 . .
C23 C24 C19 121.6(10) . .
C23 C24 H24 119.2 . .
C19 C24 H24 119.2 . .
C26 C25 N9 108.5(8) . .
C26 C25 H25 125.8 . .
N9 C25 H25 125.8 . .
C25 C26 N10 106.3(9) . .
C25 C26 H26 126.8 . .
N10 C26 H26 126.8 . .
N10 C27 N9 109.7(8) . .
N10 C27 S5 124.7(7) . .
N9 C27 S5 125.6(7) . .
C29 C28 N11 109.3(8) . .
C29 C28 H28 125.3 . .
N11 C28 H28 125.3 . .
C28 C29 N12 104.5(9) . .
C28 C29 H29 127.7 . .
N12 C29 H29 127.7 . .
N12 C30 N11 106.7(8) . .
N12 C30 S6 124.0(7) . .
N11 C30 S6 129.3(7) . .
C36 C31 C32 115.6(9) . .
C36 C31 B3 123.4(9) . .
C32 C31 B3 120.9(9) . .
C33 C32 C31 122.6(10) . .
C33 C32 H32 118.7 . .
C31 C32 H32 118.7 . .
C34 C33 C32 118.8(10) . .
C34 C33 H33 120.6 . .
C32 C33 H33 120.6 . .
C35 C34 C33 121.0(9) . .
C35 C34 H34 119.5 . .
C33 C34 H34 119.5 . .
C34 C35 C36 119.0(10) . .
C34 C35 H35 120.5 . .
C36 C35 H35 120.5 . .
C31 C36 C35 122.9(10) . .
C31 C36 H36 118.5 . .
C35 C36 H36 118.5 . .
C38 C37 N13 109.5(10) . .
C38 C37 H37 125.3 . .
N13 C37 H37 125.3 . .
C37 C38 N14 105.1(9) . .
C37 C38 H38 127.4 . .
N14 C38 H38 127.4 . .
N14 C39 N13 106.5(8) . .
N14 C39 S7 123.6(7) . .
N13 C39 S7 129.8(7) . .
C41 C40 N15 105.9(10) . .
C41 C40 H40 127.1 . .
N15 C40 H40 127.0 . .
C40 C41 N16 111.0(9) . .
C40 C41 H41 124.5 . .
N16 C41 H41 124.5 . .
N15 C42 N16 109.9(9) . .
N15 C42 S8 127.0(8) . .
N16 C42 S8 123.2(8) . .
C44A C43 N17 109.2(10) . .
C44A C43 H43 125.4 . .
N17 C43 H43 125.4 . .
C42A C44 C45 123.1(11) . .
C42A C44 H44 118.4 . .
C45 C44 H44 118.4 . .
C44 C45 C46 118.0(13) . .
C44 C45 H45 121.0 . .
C46 C45 H45 121.0 . .
C47 C46 C45 120.6(11) . .
C47 C46 H46 119.7 . .
C45 C46 H46 119.7 . .
C46 C47 C48A 119.9(12) . .
C46 C47 H47 120.0 . .
C48A C47 H47 120.0 . .
C44 C42A C48A 114.9(10) . .
C44 C42A B4 124.4(9) . .
C48A C42A B4 120.8(10) . .
C43 C44A N18 105.7(11) . .
C43 C44A H44A 127.2 . .
N18 C44A H44A 127.2 . .
N17 C45A N18 107.1(10) . .
N17 C45A S9 127.0(8) . .
N18 C45A S9 125.7(8) . .
C47A C46A N19 108.8(10) . .
C47A C46A H46A 125.6 . .
N19 C46A H46A 125.6 . .
C46A C47A N20 107.0(9) . .
C46A C47A H47A 126.5 . .
N20 C47A H47A 126.5 . .
C47 C48A C42A 123.4(12) . .
C47 C48A H48A 118.3 . .
C42A C48A H48A 118.3 . .
N19 C48 N20 110.0(9) . .
N19 C48 S10 130.4(8) . .
N20 C48 S10 119.5(9) . .
C54 C49 C50 114.5(11) . .
C54 C49 B5 124.1(10) . .
C50 C49 B5 121.4(9) . .
C51 C50 C49 122.3(12) . .
C51 C50 H50 118.9 . .
C49 C50 H50 118.9 . .
C50 C51 C52 118.3(13) . .
C50 C51 H51 120.8 . .
C52 C51 H51 120.8 . .
C53 C52 C51 121.0(12) . .
C53 C52 H52 119.5 . .
C51 C52 H52 119.5 . .
C52 C53 C54 118.6(12) . .
C52 C53 H53 120.7 . .
C54 C53 H53 120.7 . .
C53 C54 C49 125.2(12) . .
C53 C54 H54 117.4 . .
C49 C54 H54 117.4 . .
C56 C55 N21 109.7(9) . .
C56 C55 H55 125.2 . .
N21 C55 H55 125.1 . .
C55 C56 N22 106.4(9) . .
C55 C56 H56 126.8 . .
N22 C56 H56 126.8 . .
N22 C57 N21 107.2(9) . .
N22 C57 S11 123.5(8) . .
N21 C57 S11 129.3(8) . .
N22 C58 H58A 109.5 . .
N22 C58 H58B 109.5 . .
H58A C58 H58B 109.5 . .
N22 C58 H58C 109.5 . .
H58A C58 H58C 109.5 . .
H58B C58 H58C 109.5 . .
C60 C59 N23 109.1(8) . .
C60 C59 H59 125.4 . .
N23 C59 H59 125.4 . .
C59 C60 N24 106.4(9) . .
C59 C60 H60 126.8 . .
N24 C60 H60 126.8 . .
N23 C61 N24 108.3(8) . .
N23 C61 S12 126.9(8) . .
N24 C61 S12 124.5(8) . .
N24 C62 H62A 109.5 . .
N24 C62 H62B 109.5 . .
H62A C62 H62B 109.5 . .
N24 C62 H62C 109.5 . .
H62A C62 H62C 109.5 . .
H62B C62 H62C 109.5 . .
C64 C63 C68 114.1(8) . .
C64 C63 B6 121.5(9) . .
C68 C63 B6 124.3(10) . .
C63 C64 C65 123.7(10) . .
C63 C64 H64 118.1 . .
C65 C64 H64 118.1 . .
C66 C65 C64 120.3(11) . .
C66 C65 H65 119.8 . .
C64 C65 H65 119.9 . .
C65 C66 C67 119.1(9) . .
C65 C66 H66 120.5 . .
C67 C66 H66 120.5 . .
C66 C67 C68 119.6(10) . .
C66 C67 H67 120.2 . .
C68 C67 H67 120.2 . .
C67 C68 C63 123.2(10) . .
C67 C68 H68 118.4 . .
C63 C68 H68 118.4 . .
N14 C69 H69A 109.5 . .
N14 C69 H69B 109.5 . .
H69A C69 H69B 109.5 . .
N14 C69 H69C 109.5 . .
H69A C69 H69C 109.5 . .
H69B C69 H69C 109.5 . .
N16 C70 H70A 109.5 . .
N16 C70 H70B 109.4 . .
H70A C70 H70B 109.5 . .
N16 C70 H70C 109.5 . .
H70A C70 H70C 109.5 . .
H70B C70 H70C 109.5 . .
N10 C71 H71A 109.5 . .
N10 C71 H71B 109.5 . .
H71A C71 H71B 109.5 . .
N10 C71 H71C 109.5 . .
H71A C71 H71C 109.5 . .
H71B C71 H71C 109.5 . .
N6 C72 H72A 109.5 . .
N6 C72 H72B 109.5 . .
H72A C72 H72B 109.5 . .
N6 C72 H72C 109.5 . .
H72A C72 H72C 109.5 . .
H72B C72 H72C 109.5 . .
N20 C73 H73A 109.5 . .
N20 C73 H73B 109.5 . .
H73A C73 H73B 109.5 . .
N20 C73 H73C 109.5 . .
H73A C73 H73C 109.5 . .
H73B C73 H73C 109.5 . .
N18 C74 H74A 109.5 . .
N18 C74 H74B 109.5 . .
H74A C74 H74B 109.5 . .
N18 C74 H74C 109.5 . .
H74A C74 H74C 109.5 . .
H74B C74 H74C 109.5 . .
N4 C75 H75A 109.5 . .
N4 C75 H75B 109.5 . .
H75A C75 H75B 109.5 . .
N4 C75 H75C 109.5 . .
H75A C75 H75C 109.5 . .
H75B C75 H75C 109.5 . .
N2 C97 H97A 109.5 . .
N2 C97 H97B 109.5 . .
H97A C97 H97B 109.5 . .
N2 C97 H97C 109.5 . .
H97A C97 H97C 109.5 . .
H97B C97 H97C 109.5 . .
N12 C98 H98A 109.5 . .
N12 C98 H98B 109.5 . .
H98A C98 H98B 109.5 . .
N12 C98 H98C 109.5 . .
H98A C98 H98C 109.5 . .
H98B C98 H98C 109.5 . .
N8 C99 H99A 109.5 . .
N8 C99 H99B 109.5 . .
H99A C99 H99B 109.5 . .
N8 C99 H99C 109.5 . .
H99A C99 H99C 109.5 . .
H99B C99 H99C 109.5 . .
C6A C1A C2A 114.7(11) . .
C6A C1A B1A 123.4(10) . .
C2A C1A B1A 121.8(10) . .
C3A C2A C1A 122.0(12) . .
C3A C2A H2A 119.0 . .
C1A C2A H2A 119.0 . .
C4A C3A C2A 121.9(12) . .
C4A C3A H3A 119.0 . .
C2A C3A H3A 119.1 . .
C3A C4A C5A 119.2(12) . .
C3A C4A H4A 120.4 . .
C5A C4A H4A 120.4 . .
C4A C5A C6A 119.1(12) . .
C4A C5A H5A 120.4 . .
C6A C5A H5A 120.4 . .
C1A C6A C5A 122.9(11) . .
C1A C6A H6A 118.6 . .
C5A C6A H6A 118.6 . .
C12A C7A C8A 125.7(11) . .
C12A C7A H7A 117.2 . .
C8A C7A H7A 117.2 . .
C9A C8A C7A 119.0(11) . .
C9A C8A H8A 120.5 . .
C7A C8A H8A 120.5 . .
C10A C9A C8A 119.4(12) . .
C10A C9A H9A 120.3 . .
C8A C9A H9A 120.3 . .
C9A C10A C11A 120.5(11) . .
C9A C10A H10A 119.7 . .
C11A C10A H10A 119.7 . .
C10A C11A C12A 122.7(10) . .
C10A C11A H11A 118.7 . .
C12A C11A H11A 118.7 . .
C7A C12A C11A 112.7(10) . .
C7A C12A B1A 119.9(9) . .
C11A C12A B1A 127.5(9) . .
C18A C13A C14A 112.7(10) . .
C18A C13A B1A 121.3(9) . .
C14A C13A B1A 126.1(10) . .
C15A C14A C13A 122.2(11) . .
C15A C14A H14A 118.9 . .
C13A C14A H14A 118.9 . .
C16A C15A C14A 121.6(10) . .
C16A C15A H15A 119.2 . .
C14A C15A H15A 119.2 . .
C15A C16A C17A 119.3(11) . .
C15A C16A H16A 120.4 . .
C17A C16A H16A 120.3 . .
C16A C17A C18A 119.3(12) . .
C16A C17A H17A 120.4 . .
C18A C17A H17A 120.4 . .
C17A C18A C13A 125.0(11) . .
C17A C18A H18A 117.5 . .
C13A C18A H18A 117.5 . .
C24A C19A C20A 113.8(10) . .
C24A C19A B1A 121.6(10) . .
C20A C19A B1A 124.5(10) . .
C19A C20A C21A 123.3(11) . .
C19A C20A H20A 118.3 . .
C21A C20A H20A 118.4 . .
C22A C21A C20A 119.7(12) . .
C22A C21A H21A 120.2 . .
C20A C21A H21A 120.2 . .
C21A C22A C23A 118.7(11) . .
C21A C22A H22A 120.7 . .
C23A C22A H22A 120.7 . .
C22A C23A C24A 120.8(12) . .
C22A C23A H23A 119.6 . .
C24A C23A H23A 119.6 . .
C19A C24A C23A 123.7(12) . .
C19A C24A H24A 118.1 . .
C23A C24A H24A 118.1 . .
C2B C1B C6B 115.0(10) . .
C2B C1B B1B 122.9(9) . .
C6B C1B B1B 122.0(9) . .
C1B C2B C3B 124.6(10) . .
C1B C2B H2B 117.7 . .
C3B C2B H2B 117.7 . .
C4B C3B C2B 118.0(10) . .
C4B C3B H3B 121.0 . .
C2B C3B H3B 121.0 . .
C3B C4B C5B 119.1(11) . .
C3B C4B H4B 120.4 . .
C5B C4B H4B 120.4 . .
C6B C5B C4B 119.3(10) . .
C6B C5B H5B 120.3 . .
C4B C5B H5B 120.3 . .
C5B C6B C1B 123.9(11) . .
C5B C6B H6B 118.1 . .
C1B C6B H6B 118.1 . .
C12B C7B C8B 114.4(10) . .
C12B C7B B1B 124.3(9) . .
C8B C7B B1B 121.0(9) . .
C9B C8B C7B 124.0(12) . .
C9B C8B H8B 118.0 . .
C7B C8B H8B 118.0 . .
C8B C9B C10B 119.8(11) . .
C8B C9B H9B 120.1 . .
C10B C9B H9B 120.1 . .
C11B C10B C9B 119.1(10) . .
C11B C10B H10B 120.5 . .
C9B C10B H10B 120.5 . .
C10B C11B C12B 119.1(12) . .
C10B C11B H11B 120.5 . .
C12B C11B H11B 120.5 . .
C7B C12B C11B 123.6(11) . .
C7B C12B H12B 118.2 . .
C11B C12B H12B 118.2 . .
C18B C13B C14B 115.1(10) . .
C18B C13B B1B 121.0(10) . .
C14B C13B B1B 123.8(10) . .
C13B C14B C15B 121.7(11) . .
C13B C14B H14B 119.2 . .
C15B C14B H14B 119.2 . .
C16B C15B C14B 121.1(12) . .
C16B C15B H15B 119.4 . .
C14B C15B H15B 119.4 . .
C15B C16B C17B 118.4(11) . .
C15B C16B H16B 120.8 . .
C17B C16B H16B 120.8 . .
C16B C17B C18B 121.8(13) . .
C16B C17B H17B 119.1 . .
C18B C17B H17B 119.1 . .
C13B C18B C17B 122.0(11) . .
C13B C18B H18B 119.0 . .
C17B C18B H18B 119.0 . .
C24B C19B C20B 114.8(9) . .
C24B C19B B1B 121.6(9) . .
C20B C19B B1B 123.3(8) . .
C21B C20B C19B 124.3(9) . .
C21B C20B H20B 117.9 . .
C19B C20B H20B 117.9 . .
C20B C21B C22B 120.7(10) . .
C20B C21B H21B 119.6 . .
C22B C21B H21B 119.6 . .
C21B C22B C23B 116.9(10) . .
C21B C22B H22B 121.5 . .
C23B C22B H22B 121.5 . .
C24B C23B C22B 120.4(10) . .
C24B C23B H23B 119.8 . .
C22B C23B H23B 119.8 . .
C19B C24B C23B 122.8(10) . .
C19B C24B H24B 118.6 . .
C23B C24B H24B 118.6 . .
N3 B1 C7 114.8(8) . .
N3 B1 N1 106.2(8) . .
C7 B1 N1 111.9(9) . .
N3 B1 H1BB 110(5) . .
C7 B1 H1BB 106(5) . .
N1 B1 H1BB 108(5) . .
N7 B2 N5 106.4(7) . .
N7 B2 C19 112.8(9) . .
N5 B2 C19 112.6(8) . .
N7 B2 H2BB 103(3) . .
N5 B2 H2BB 112(3) . .
C19 B2 H2BB 109(3) . .
N11 B3 N9 110.1(8) . .
N11 B3 C31 115.8(8) . .
N9 B3 C31 112.0(8) . .
N11 B3 H3BB 111(4) . .
N9 B3 H3BB 101(4) . .
C31 B3 H3BB 106(4) . .
N15 B4 N13 110.2(7) . .
N15 B4 C42A 114.6(8) . .
N13 B4 C42A 113.1(9) . .
N15 B4 H4BB 116(4) . .
N13 B4 H4BB 107(3) . .
C42A B4 H4BB 96(4) . .
N19 B5 C49 115.1(9) . .
N19 B5 N17 106.8(8) . .
C49 B5 N17 112.9(10) . .
N19 B5 H5BB 98(5) . .
C49 B5 H5BB 108(5) . .
N17 B5 H5BB 116(5) . .
N23 B6 N21 104.8(9) . .
N23 B6 C63 112.6(8) . .
N21 B6 C63 115.1(8) . .
N23 B6 H6BB 105(4) . .
N21 B6 H6BB 109(3) . .
C63 B6 H6BB 110(4) . .
C1A B1A C13A 110.2(9) . .
C1A B1A C12A 108.9(9) . .
C13A B1A C12A 107.4(8) . .
C1A B1A C19A 106.1(8) . .
C13A B1A C19A 110.2(9) . .
C12A B1A C19A 114.0(8) . .
C19B B1B C7B 110.9(8) . .
C19B B1B C1B 109.6(8) . .
C7B B1B C1B 107.1(8) . .
C19B B1B C13B 109.5(8) . .
C7B B1B C13B 109.5(8) . .
C1B B1B C13B 110.3(8) . .
C1S O1 C4S 110.8(14) . .
O1 C4S C3S 107.3(15) . .
O1 C4S H4S1 110.3 . .
C3S C4S H4S1 110.3 . .
O1 C4S H4S2 110.2 . .
C3S C4S H4S2 110.2 . .
H4S1 C4S H4S2 108.5 . .
C4S C3S C2S 101.5(15) . .
C4S C3S H3S1 111.4 . .
C2S C3S H3S1 111.4 . .
C4S C3S H3S2 111.5 . .
C2S C3S H3S2 111.5 . .
H3S1 C3S H3S2 109.3 . .
C1S C2S C3S 104.0(14) . .
C1S C2S H2S1 111.0 . .
C3S C2S H2S1 110.9 . .
C1S C2S H2S2 110.9 . .
C3S C2S H2S2 111.0 . .
H2S1 C2S H2S2 109.0 . .
O1 C1S C2S 104.5(17) . .
O1 C1S H1S1 110.8 . .
C2S C1S H1S1 110.8 . .
O1 C1S H1S2 110.9 . .
C2S C1S H1S2 110.9 . .
H1S1 C1S H1S2 108.9 . .
C6S C5S H5S1 109.6 . .
C6S C5S H5S2 109.3 . .
H5S1 C5S H5S2 109.5 . .
C6S C5S H5S3 109.6 . .
H5S1 C5S H5S3 109.5 . .
H5S2 C5S H5S3 109.5 . .
C6S C7S C7S 149(4) . 2_655
C6S C7S H7S1 99.5 . .
C7S C7S H7S1 99.5 2_655 .
C6S C7S H7S2 99.6 . .
C7S C7S H7S2 99.5 2_655 .
H7S1 C7S H7S2 104.1 . .
C7S C6S C5S 142(5) . .
C7S C6S H6S1 101.4 . .
C5S C6S H6S1 101.4 . .
C7S C6S H6S2 101.4 . .
C5S C6S H6S2 101.4 . .
H6S1 C6S H6S2 104.5 . .

loop_
_geom_bond_atom_site_label_1
_geom_bond_atom_site_label_2
_geom_bond_distance
_geom_bond_site_symmetry_2
U1 S5 2.796(3) .
U1 S1 2.797(2) .
U1 S6 2.800(2) .
U1 S4 2.813(2) .
U1 S2 2.815(2) .
U1 S3 2.829(2) .
U1 H1BB 2.46(9) .
U1 H2BB 2.20(7) .
U1 H3BB 2.43(7) .
U2 S10 2.775(3) .
U2 S12 2.780(3) .
U2 S8 2.787(2) .
U2 S7 2.794(3) .
U2 S11 2.796(3) .
U2 S9 2.821(2) .
U2 H4BB 2.47(8) .
U2 H5BB 2.41(10) .
U2 H6BB 2.29(7) .
S1 C6 1.737(9) .
S2 C3 1.688(10) .
S3 C13 1.717(10) .
S4 C18 1.720(11) .
S5 C27 1.739(9) .
S6 C30 1.707(10) .
S7 C39 1.716(10) .
S8 C42 1.731(10) .
S9 C45A 1.712(12) .
S10 C48 1.741(10) .
S11 C57 1.707(11) .
S12 C61 1.721(9) .
N1 C3 1.341(12) .
N1 C1 1.377(12) .
N1 B1 1.594(13) .
N2 C3 1.357(11) .
N2 C2 1.382(12) .
N2 C97 1.464(12) .
N3 C6 1.357(12) .
N3 C4 1.365(11) .
N3 B1 1.523(14) .
N4 C6 1.333(11) .
N4 C5 1.359(12) .
N4 C75 1.415(12) .
N5 C13 1.341(12) .
N5 C15 1.382(11) .
N5 B2 1.571(13) .
N6 C13 1.343(11) .
N6 C14 1.377(12) .
N6 C72 1.469(12) .
N7 C18 1.352(11) .
N7 C16 1.389(13) .
N7 B2 1.554(12) .
N8 C18 1.338(11) .
N8 C17 1.364(13) .
N8 C99 1.444(11) .
N9 C27 1.339(11) .
N9 C25 1.401(11) .
N9 B3 1.547(12) .
N10 C27 1.318(11) .
N10 C26 1.384(11) .
N10 C71 1.454(11) .
N11 C30 1.364(10) .
N11 C28 1.366(12) .
N11 B3 1.528(14) .
N12 C30 1.338(11) .
N12 C29 1.387(12) .
N12 C98 1.448(11) .
N13 C39 1.350(11) .
N13 C37 1.367(12) .
N13 B4 1.544(13) .
N14 C39 1.340(11) .
N14 C38 1.375(12) .
N14 C69 1.495(11) .
N15 C42 1.321(12) .
N15 C40 1.413(12) .
N15 B4 1.523(13) .
N16 C42 1.341(11) .
N16 C41 1.351(13) .
N16 C70 1.422(13) .
N17 C45A 1.345(12) .
N17 C43 1.393(13) .
N17 B5 1.593(14) .
N18 C45A 1.350(12) .
N18 C44A 1.401(14) .
N18 C74 1.470(13) .
N19 C48 1.300(13) .
N19 C46A 1.380(12) .
N19 B5 1.538(15) .
N20 C48 1.394(13) .
N20 C47A 1.401(12) .
N20 C73 1.417(13) .
N21 C55 1.367(12) .
N21 C57 1.382(11) .
N21 B6 1.544(13) .
N22 C57 1.342(13) .
N22 C56 1.377(12) .
N22 C58 1.447(11) .
N23 C61 1.346(11) .
N23 C59 1.413(11) .
N23 B6 1.535(14) .
N24 C61 1.363(12) .
N24 C60 1.378(11) .
N24 C62 1.487(11) .
C1 C2 1.347(12) .
C1 H1 0.9500 .
C2 H2 0.9500 .
C4 C5 1.360(15) .
C4 H4 0.9500 .
C5 H5 0.9500 .
C7 C12 1.387(14) .
C7 C8 1.396(13) .
C7 B1 1.581(16) .
C8 C9 1.392(17) .
C8 H8 0.9500 .
C9 C10 1.361(17) .
C9 H9 0.9500 .
C10 C11 1.398(15) .
C10 H10 0.9500 .
C11 C12 1.406(15) .
C11 H11 0.9500 .
C12 H12 0.9500 .
C14 C15 1.328(13) .
C14 H14 0.9500 .
C15 H15 0.9500 .
C16 C17 1.339(13) .
C16 H16 0.9500 .
C17 H17 0.9500 .
C19 C20 1.390(14) .
C19 C24 1.400(12) .
C19 B2 1.585(14) .
C20 C21 1.409(14) .
C20 H20 0.9500 .
C21 C22 1.389(15) .
C21 H21 0.9500 .
C22 C23 1.365(16) .
C22 H22 0.9500 .
C23 C24 1.374(13) .
C23 H23 0.9500 .
C24 H24 0.9500 .
C25 C26 1.340(13) .
C25 H25 0.9500 .
C26 H26 0.9500 .
C28 C29 1.366(13) .
C28 H28 0.9500 .
C29 H29 0.9500 .
C31 C36 1.392(13) .
C31 C32 1.400(14) .
C31 B3 1.591(14) .
C32 C33 1.394(12) .
C32 H32 0.9500 .
C33 C34 1.380(13) .
C33 H33 0.9500 .
C34 C35 1.368(14) .
C34 H34 0.9500 .
C35 C36 1.394(12) .
C35 H35 0.9500 .
C36 H36 0.9500 .
C37 C38 1.341(13) .
C37 H37 0.9500 .
C38 H38 0.9500 .
C40 C41 1.306(15) .
C40 H40 0.9500 .
C41 H41 0.9500 .
C43 C44A 1.332(14) .
C43 H43 0.9500 .
C44 C42A 1.356(15) .
C44 C45 1.376(15) .
C44 H44 0.9500 .
C45 C46 1.390(16) .
C45 H45 0.9500 .
C46 C47 1.328(17) .
C46 H46 0.9500 .
C47 C48A 1.334(14) .
C47 H47 0.9500 .
C42A C48A 1.405(13) .
C42A B4 1.606(14) .
C44A H44A 0.9500 .
C46A C47A 1.353(15) .
C46A H46A 0.9500 .
C47A H47A 0.9500 .
C48A H48A 0.9500 .
C49 C54 1.377(13) .
C49 C50 1.419(15) .
C49 B5 1.557(16) .
C50 C51 1.369(16) .
C50 H50 0.9500 .
C51 C52 1.421(17) .
C51 H51 0.9500 .
C52 C53 1.335(17) .
C52 H52 0.9500 .
C53 C54 1.368(15) .
C53 H53 0.9500 .
C54 H54 0.9500 .
C55 C56 1.342(13) .
C55 H55 0.9500 .
C56 H56 0.9500 .
C58 H58A 0.9800 .
C58 H58B 0.9800 .
C58 H58C 0.9800 .
C59 C60 1.343(14) .
C59 H59 0.9500 .
C60 H60 0.9500 .
C62 H62A 0.9800 .
C62 H62B 0.9800 .
C62 H62C 0.9800 .
C63 C64 1.374(14) .
C63 C68 1.404(13) .
C63 B6 1.603(15) .
C64 C65 1.381(13) .
C64 H64 0.9500 .
C65 C66 1.364(14) .
C65 H65 0.9500 .
C66 C67 1.369(14) .
C66 H66 0.9500 .
C67 C68 1.388(13) .
C67 H67 0.9500 .
C68 H68 0.9500 .
C69 H69A 0.9800 .
C69 H69B 0.9800 .
C69 H69C 0.9800 .
C70 H70A 0.9800 .
C70 H70B 0.9800 .
C70 H70C 0.9800 .
C71 H71A 0.9800 .
C71 H71B 0.9800 .
C71 H71C 0.9800 .
C72 H72A 0.9800 .
C72 H72B 0.9800 .
C72 H72C 0.9800 .
C73 H73A 0.9800 .
C73 H73B 0.9800 .
C73 H73C 0.9800 .
C74 H74A 0.9800 .
C74 H74B 0.9800 .
C74 H74C 0.9800 .
C75 H75A 0.9800 .
C75 H75B 0.9800 .
C75 H75C 0.9800 .
C97 H97A 0.9800 .
C97 H97B 0.9800 .
C97 H97C 0.9800 .
C98 H98A 0.9800 .
C98 H98B 0.9800 .
C98 H98C 0.9800 .
C99 H99A 0.9800 .
C99 H99B 0.9800 .
C99 H99C 0.9800 .
C1A C6A 1.371(14) .
C1A C2A 1.418(14) .
C1A B1A 1.625(16) .
C2A C3A 1.369(15) .
C2A H2A 0.9500 .
C3A C4A 1.351(16) .
C3A H3A 0.9500 .
C4A C5A 1.365(15) .
C4A H4A 0.9500 .
C5A C6A 1.425(15) .
C5A H5A 0.9500 .
C6A H6A 0.9500 .
C7A C12A 1.380(13) .
C7A C8A 1.382(15) .
C7A H7A 0.9500 .
C8A C9A 1.358(16) .
C8A H8A 0.9500 .
C9A C10A 1.357(15) .
C9A H9A 0.9500 .
C10A C11A 1.398(14) .
C10A H10A 0.9500 .
C11A C12A 1.406(13) .
C11A H11A 0.9500 .
C12A B1A 1.638(15) .
C13A C18A 1.411(15) .
C13A C14A 1.412(13) .
C13A B1A 1.636(15) .
C14A C15A 1.386(14) .
C14A H14A 0.9500 .
C15A C16A 1.353(15) .
C15A H15A 0.9500 .
C16A C17A 1.365(14) .
C16A H16A 0.9500 .
C17A C18A 1.370(14) .
C17A H17A 0.9500 .
C18A H18A 0.9500 .
C19A C24A 1.378(14) .
C19A C20A 1.402(14) .
C19A B1A 1.643(15) .
C20A C21A 1.413(14) .
C20A H20A 0.9500 .
C21A C22A 1.356(15) .
C21A H21A 0.9500 .
C22A C23A 1.376(16) .
C22A H22A 0.9500 .
C23A C24A 1.384(14) .
C23A H23A 0.9500 .
C24A H24A 0.9500 .
C1B C2B 1.363(13) .
C1B C6B 1.372(13) .
C1B B1B 1.657(16) .
C2B C3B 1.388(14) .
C2B H2B 0.9500 .
C3B C4B 1.382(14) .
C3B H3B 0.9500 .
C4B C5B 1.391(14) .
C4B H4B 0.9500 .
C5B C6B 1.366(15) .
C5B H5B 0.9500 .
C6B H6B 0.9500 .
C7B C12B 1.384(14) .
C7B C8B 1.401(13) .
C7B B1B 1.647(14) .
C8B C9B 1.368(13) .
C8B H8B 0.9500 .
C9B C10B 1.400(17) .
C9B H9B 0.9500 .
C10B C11B 1.375(16) .
C10B H10B 0.9500 .
C11B C12B 1.414(14) .
C11B H11B 0.9500 .
C12B H12B 0.9500 .
C13B C18B 1.385(14) .
C13B C14B 1.388(13) .
C13B B1B 1.664(14) .
C14B C15B 1.423(14) .
C14B H14B 0.9500 .
C15B C16B 1.330(17) .
C15B H15B 0.9500 .
C16B C17B 1.361(16) .
C16B H16B 0.9500 .
C17B C18B 1.388(14) .
C17B H17B 0.9500 .
C18B H18B 0.9500 .
C19B C24B 1.389(12) .
C19B C20B 1.400(13) .
C19B B1B 1.637(15) .
C20B C21B 1.376(13) .
C20B H20B 0.9500 .
C21B C22B 1.382(13) .
C21B H21B 0.9500 .
C22B C23B 1.430(14) .
C22B H22B 0.9500 .
C23B C24B 1.395(14) .
C23B H23B 0.9500 .
C24B H24B 0.9500 .
B1 H1BB 1.07(9) .
B2 H2BB 1.28(7) .
B3 H3BB 1.10(7) .
B4 H4BB 1.20(7) .
B5 H5BB 1.22(10) .
B6 H6BB 1.24(8) .
O1 C1S 1.424(18) .
O1 C4S 1.462(18) .
C4S C3S 1.47(2) .
C4S H4S1 0.9900 .
C4S H4S2 0.9900 .
C3S C2S 1.55(2) .
C3S H3S1 0.9900 .
C3S H3S2 0.9900 .
C2S C1S 1.53(2) .
C2S H2S1 0.9900 .
C2S H2S2 0.9900 .
C1S H1S1 0.9900 .
C1S H1S2 0.9900 .
C5S C6S 1.31(3) .
C5S H5S1 0.9801 .
C5S H5S2 0.9801 .
C5S H5S3 0.9801 .
C7S C6S 1.28(3) .
C7S C7S 1.54(4) 2_655
C7S H7S1 0.9900 .
C7S H7S2 0.9900 .
C6S H6S1 0.9900 .
C6S H6S2 0.9900 .

loop_
_platon_squeeze_void_nr
_platon_squeeze_void_average_x
_platon_squeeze_void_average_y
_platon_squeeze_void_average_z
_platon_squeeze_void_volume
_platon_squeeze_void_count_electrons
_platon_squeeze_void_content
1 0.000 0.500 0.500 550 336 ' '
